data_7223996
loop_
_publ_author_name
'Mu, Bao'
'Wang, Qing'
'Huang, Rudan'

_publ_section_title
;
 The photocatalysis from a series of polyoxoazocobaltate high-nuclearity
 nanoclusters
;
_journal_name_full 'RSC Adv.'
_journal_paper_doi 10.1039/C5RA26978D
_journal_year 2016
_chemical_formula_moiety 'C29 H50 Co20 N24 O31 S25'
_chemical_formula_sum 'C29 H50 Co20 N24 O31 S25'
_chemical_formula_weight 3211.14
_space_group_IT_number 14
_symmetry_cell_setting monoclinic
_symmetry_space_group_name_Hall '-P 2ybc'
_symmetry_space_group_name_H-M 'P 1 21/c 1'
_atom_sites_solution_hydrogens geom
_atom_sites_solution_primary direct
_atom_sites_solution_secondary difmap
_audit_creation_method SHELXL-97
_audit_update_record
;
2016-01-19 deposited with the CCDC.
2016-01-20 downloaded from the CCDC.
;
_cell_angle_alpha 90.00
_cell_angle_beta 114.332(2)
_cell_angle_gamma 90.00
_cell_formula_units_Z 4
_cell_length_a 14.1530(15)
_cell_length_b 26.480(3)
_cell_length_c 32.518(3)
_cell_measurement_reflns_used 5522
_cell_measurement_temperature 298(2)
_cell_measurement_theta_max 26.682
_cell_measurement_theta_min 2.712
_cell_volume 11104(2)
_computing_cell_refinement 'Bruker SMART'
_computing_data_collection 'Bruker SMART'
_computing_data_reduction 'Bruker SAINT'
_computing_molecular_graphics 'Bruker SHELXTL'
_computing_publication_material 'Bruker SHELXTL'
_computing_structure_refinement 'SHELXL-97 (Sheldrick, 1997)'
_computing_structure_solution 'SHELXS-97 (Sheldrick, 1990)'
_diffrn_ambient_temperature 298(2)
_diffrn_measured_fraction_theta_full 0.997
_diffrn_measured_fraction_theta_max 0.997
_diffrn_measurement_device_type 'CCD area detector'
_diffrn_measurement_method 'phi and omega scans'
_diffrn_radiation_monochromator graphite
_diffrn_radiation_source 'fine-focus sealed tube'
_diffrn_radiation_type MoK\a
_diffrn_radiation_wavelength 0.71073
_diffrn_reflns_av_R_equivalents 0.1532
_diffrn_reflns_av_unetI/netI 0.2727
_diffrn_reflns_limit_h_max 15
_diffrn_reflns_limit_h_min -16
_diffrn_reflns_limit_k_max 31
_diffrn_reflns_limit_k_min -28
_diffrn_reflns_limit_l_max 36
_diffrn_reflns_limit_l_min -38
_diffrn_reflns_number 54344
_diffrn_reflns_theta_full 25.02
_diffrn_reflns_theta_max 25.02
_diffrn_reflns_theta_min 2.66
_exptl_absorpt_coefficient_mu 3.430
_exptl_absorpt_correction_T_max 0.7709
_exptl_absorpt_correction_T_min 0.5772
_exptl_absorpt_correction_type multi-scan
_exptl_absorpt_process_details sadabs
_exptl_crystal_colour red
_exptl_crystal_density_diffrn 1.866
_exptl_crystal_density_meas 1.866
_exptl_crystal_density_method 'not measured'
_exptl_crystal_description block
_exptl_crystal_F_000 6112
_exptl_crystal_size_max 0.18
_exptl_crystal_size_mid 0.15
_exptl_crystal_size_min 0.08
_platon_squeeze_details
;
;
_refine_diff_density_max 2.018
_refine_diff_density_min -1.245
_refine_diff_density_rms 0.175
_refine_ls_extinction_method none
_refine_ls_goodness_of_fit_ref 1.032
_refine_ls_hydrogen_treatment mixed
_refine_ls_matrix_type full
_refine_ls_number_parameters 1229
_refine_ls_number_reflns 19557
_refine_ls_number_restraints 0
_refine_ls_restrained_S_all 1.032
_refine_ls_R_factor_all 0.2267
_refine_ls_R_factor_gt 0.1038
_refine_ls_shift/su_max 0.001
_refine_ls_shift/su_mean 0.000
_refine_ls_structure_factor_coef Fsqd
_refine_ls_weighting_details
;
calc w=1/[\s^2^(Fo^2^)+(0.0543P)^2^+0.0000P] where P=(Fo^2^+2Fc^2^)/3
;
_refine_ls_weighting_scheme calc
_refine_ls_wR_factor_gt 0.2204
_refine_ls_wR_factor_ref 0.2455
_reflns_number_gt 5731
_reflns_number_total 19557
_reflns_threshold_expression >2sigma(I)
_cod_data_source_file c5ra26978d2.cif
_cod_data_source_block Compound2
_cod_depositor_comments
;
 Changing the values of '_chemical_formula_moiety' and '_chemical_formula_sum'
 data items from 'C29' to 'C29 H50 Co20 N24 O31 S25' after consulting the
 original publication.

 Antanas Vaitkus,
 2017-03-05

The following automatic conversions were performed:

'_symmetry_cell_setting' value 'Monoclinic' changed to 'monoclinic'
according to
/usr/data/users/saulius/crontab/automatic-downloads/rss-feeds/RSC/lib/dictionaries/cif_core.dic
dictionary named 'cif_core.dic' version 2.4.2 from 2011-04-26.

Automatic conversion script
Id: cif_fix_values 4268 2015-11-12 08:31:59Z antanas 
;
_cod_original_cell_volume 11104.4(18)
_cod_original_sg_symbol_H-M P2(1)/n
_cod_original_formula_moiety C29
_cod_original_formula_sum C29
_cod_database_code 7223996

loop_
_symmetry_equiv_pos_as_xyz
'x, y, z'
'-x, y+1/2, -z+1/2'
'-x, -y, -z'
'x, -y-1/2, z-1/2'

loop_
_atom_site_label
_atom_site_type_symbol
_atom_site_fract_x
_atom_site_fract_y
_atom_site_fract_z
_atom_site_U_iso_or_equiv
_atom_site_adp_type
_atom_site_occupancy
_atom_site_symmetry_multiplicity
_atom_site_calc_flag
_atom_site_refinement_flags
_atom_site_disorder_assembly
_atom_site_disorder_group
Co1 Co 0.4368(2) 0.85442(9) 0.61090(9) 0.0634(8) Uani 1 1 d . A .
Co2 Co 0.22958(19) 0.80078(9) 0.53241(9) 0.0588(7) Uani 1 1 d . A .
Co3 Co 0.11333(19) 0.68972(9) 0.56320(9) 0.0582(7) Uani 1 1 d . A .
Co4 Co 0.21095(19) 0.64367(9) 0.66751(9) 0.0579(7) Uani 1 1 d . A .
Co5 Co 0.44162(18) 0.70823(9) 0.75587(9) 0.0566(7) Uani 1 1 d . A .
Co6 Co 0.54783(19) 0.80551(9) 0.72781(9) 0.0604(8) Uani 1 1 d . A .
Co7 Co 0.19056(19) 0.77289(9) 0.71110(9) 0.0622(8) Uani 1 1 d . . .
Co8 Co 0.34511(19) 0.62917(9) 0.60277(9) 0.0595(8) Uani 1 1 d . A .
Co9 Co 0.46079(19) 0.73952(9) 0.57245(9) 0.0595(8) Uani 1 1 d . A .
Co10 Co 0.57197(18) 0.69081(9) 0.69091(8) 0.0523(7) Uani 1 1 d . A .
Co11 Co 0.5066(2) 0.91144(10) 0.69656(11) 0.0797(10) Uani 1 1 d . A .
Co12 Co 0.0060(2) 0.78016(9) 0.50850(9) 0.0633(8) Uani 1 1 d . . .
Co13 Co 0.2939(2) 0.87605(9) 0.68414(10) 0.0655(8) Uani 1 1 d . . .
Co14 Co 0.1413(2) 0.57661(10) 0.57936(12) 0.0967(11) Uani 1 1 d . . .
Co15 Co 0.2474(2) 0.67456(10) 0.76229(10) 0.0720(8) Uani 1 1 d . . .
Co16 Co 0.6783(2) 0.72137(10) 0.79090(9) 0.0664(8) Uani 1 1 d . A .
Co17 Co 0.5628(2) 0.63899(9) 0.60725(9) 0.0664(8) Uani 1 1 d . A .
Co18 Co 0.08862(19) 0.81805(8) 0.60414(9) 0.0572(7) Uani 1 1 d . . .
Co19 Co 0.0651(2) 0.86996(11) 0.68268(11) 0.0805(9) Uani 1 1 d . . .
Co20 Co 0.4137(2) 0.83668(10) 0.51393(10) 0.0703(8) Uani 1 1 d . A .
N1 N 0.6723(14) 0.8549(7) 0.7695(7) 0.080(5) Uani 1 1 d . . .
N2 N 0.6503(13) 0.9038(7) 0.7537(6) 0.082(6) Uani 1 1 d . . .
N3 N 0.4752(14) 0.6757(6) 0.8196(6) 0.078(5) Uani 1 1 d . . .
N4 N 0.3885(13) 0.6574(7) 0.8244(7) 0.083(5) Uani 1 1 d . A .
N5 N 0.7080(12) 0.6473(6) 0.7044(6) 0.067(5) Uani 1 1 d . . .
N6 N 0.7057(13) 0.6261(6) 0.6651(6) 0.084(5) Uani 1 1 d . . .
N7 N 0.1730(14) 0.5988(8) 0.7459(10) 0.095(7) Uani 1 1 d . A .
N8 N 0.1547(14) 0.5820(8) 0.7016(8) 0.081(6) Uani 1 1 d . . .
N9 N 0.3498(18) 0.5562(7) 0.5734(7) 0.099(6) Uani 1 1 d . . .
N10 N 0.2544(17) 0.5308(9) 0.5592(7) 0.115(7) Uani 1 1 d . A .
N11 N -0.0228(12) 0.6700(6) 0.5042(6) 0.074(5) Uani 1 1 d . . .
N12 N -0.0740(13) 0.7120(6) 0.4805(6) 0.070(5) Uani 1 1 d . A .
N13 N 0.1384(13) 0.8211(5) 0.4662(6) 0.069(5) Uani 1 1 d . . .
N14 N 0.0338(14) 0.8118(6) 0.4536(6) 0.069(5) Uani 1 1 d . A .
N15 N 0.5157(13) 0.9205(6) 0.6069(8) 0.081(6) Uani 1 1 d . . .
N16 N 0.5500(14) 0.9493(7) 0.6460(7) 0.096(6) Uani 1 1 d . . .
N17 N 0.5627(14) 0.7168(8) 0.5397(6) 0.079(5) Uani 1 1 d . . .
N18 N 0.6044(17) 0.6684(9) 0.5537(7) 0.102(6) Uani 1 1 d . . .
N19 N 0.4298(15) 0.9665(7) 0.7152(6) 0.097(6) Uani 1 1 d . . .
N20 N 0.3324(14) 0.9525(6) 0.7108(6) 0.086(6) Uani 1 1 d . A .
N21 N -0.06(4) 0.844(19) 0.568(18) 0.07(7) Uani 0.50(3) 1 d P A 1
N22 N -0.099(5) 0.8232(15) 0.525(3) 0.076(15) Uani 0.50(3) 1 d P A 1
N23 N 0.10(6) 0.78(3) 0.75(3) 0.07(8) Uani 0.51(2) 1 d P A 1
N24 N 0.045(4) 0.822(2) 0.7385(19) 0.078(15) Uani 0.51(2) 1 d P A 1
N21' N -0.06(4) 0.850(19) 0.580(18) 0.07(6) Uani 0.50(3) 1 d P A 2
N22' N -0.081(6) 0.873(2) 0.613(3) 0.077(19) Uani 0.50(3) 1 d P A 2
N23' N 0.11(6) 0.77(3) 0.75(4) 0.08(8) Uani 0.49(2) 1 d P A 2
N24' N 0.133(3) 0.721(2) 0.7716(18) 0.077(14) Uani 0.49(2) 1 d P A 2
O1 O 0.3520(9) 0.7752(4) 0.6082(4) 0.059(3) Uani 1 1 d . . .
O2 O 0.2739(8) 0.7043(4) 0.6277(4) 0.053(3) Uani 1 1 d . . .
O3 O 0.4247(9) 0.7444(4) 0.6846(4) 0.056(3) Uani 1 1 d . . .
O4 O 0.2597(8) 0.7876(4) 0.6552(4) 0.054(3) Uani 1 1 d . A .
O5 O 0.5468(8) 0.7642(4) 0.7793(4) 0.067(4) Uani 1 1 d . . .
H5A H 0.5469 0.7806 0.8018 0.080 Uiso 1 1 d R A .
O6 O 0.6508(8) 0.7500(4) 0.7283(4) 0.061(3) Uani 1 1 d . . .
H6A H 0.7035 0.7598 0.7242 0.073 Uiso 1 1 d R A .
O7 O 0.5458(9) 0.8448(4) 0.6729(4) 0.071(4) Uani 1 1 d . . .
O8 O 0.4421(9) 0.8584(4) 0.7286(4) 0.067(4) Uani 1 1 d . A .
H8A H 0.4537 0.8674 0.7554 0.080 Uiso 1 1 d R . .
O9 O 0.5626(8) 0.6733(4) 0.7488(4) 0.064(4) Uani 1 1 d . . .
H9A H 0.5707 0.6422 0.7560 0.077 Uiso 1 1 d R A .
O10 O 0.5743(9) 0.7129(4) 0.6325(4) 0.061(3) Uani 1 1 d . . .
H10A H 0.6329 0.7257 0.6370 0.073 Uiso 1 1 d R A .
O11 O 0.4866(8) 0.6312(4) 0.6525(4) 0.065(4) Uani 1 1 d . . .
H11A H 0.5022 0.6035 0.6670 0.078 Uiso 1 1 d R A .
O12 O 0.3356(8) 0.6524(4) 0.7259(4) 0.061(3) Uani 1 1 d . A .
H12A H 0.3633 0.6238 0.7354 0.073 Uiso 1 1 d R . .
O13 O 0.3191(9) 0.7449(4) 0.7594(4) 0.069(4) Uani 1 1 d . A .
H13A H 0.3368 0.7614 0.7838 0.083 Uiso 1 1 d R . .
O14 O 0.2735(9) 0.5945(4) 0.6384(4) 0.074(4) Uani 1 1 d . A .
H14A H 0.3056 0.5696 0.6546 0.089 Uiso 1 1 d R . .
O15 O 0.1524(9) 0.6976(4) 0.6952(4) 0.071(4) Uani 1 1 d . A .
H15A H 0.0887 0.6923 0.6888 0.085 Uiso 1 1 d R . .
O16 O 0.0897(9) 0.6393(4) 0.6037(4) 0.069(4) Uani 1 1 d . A .
H16A H 0.0288 0.6377 0.6026 0.083 Uiso 1 1 d R . .
O17 O 0.1998(9) 0.6333(4) 0.5545(4) 0.076(4) Uani 1 1 d . A .
H17A H 0.1940 0.6292 0.5276 0.092 Uiso 1 1 d R . .
O18 O 0.0397(9) 0.7496(4) 0.5726(4) 0.066(4) Uani 1 1 d . A .
H18A H -0.0159 0.7404 0.5746 0.079 Uiso 1 1 d R . .
O19 O 0.1397(9) 0.7384(4) 0.5210(4) 0.062(3) Uani 1 1 d . A .
H19A H 0.1354 0.7233 0.4972 0.075 Uiso 1 1 d R . .
O20 O 0.1165(9) 0.8318(4) 0.5500(4) 0.060(3) Uani 1 1 d . A .
H20A H 0.1019 0.8620 0.5407 0.072 Uiso 1 1 d R . .
O21 O 0.3427(9) 0.7690(4) 0.5175(4) 0.067(4) Uani 1 1 d . . .
H21A H 0.3217 0.7508 0.4938 0.080 Uiso 1 1 d R A .
O22 O 0.3262(9) 0.8603(4) 0.5484(4) 0.064(4) Uani 1 1 d . . .
H22A H 0.2933 0.8935 0.5399 0.077 Uiso 1 1 calc R A .
O23 O 0.4098(9) 0.6660(4) 0.5668(4) 0.066(4) Uani 1 1 d . . .
H23A H 0.3875 0.6554 0.5398 0.079 Uiso 1 1 d R A .
O24 O 0.5074(10) 0.8133(4) 0.5798(4) 0.076(4) Uani 1 1 d . . .
H24A H 0.5721 0.8182 0.5886 0.092 Uiso 1 1 d R A .
O25 O 0.3609(9) 0.8931(4) 0.6430(4) 0.065(4) Uani 1 1 d . A .
H25D H 0.3335 0.9196 0.6282 0.078 Uiso 1 1 d R . .
O26 O 0.2229(9) 0.8506(4) 0.7233(4) 0.074(4) Uani 1 1 d . A .
H26A H 0.2480 0.8602 0.7507 0.088 Uiso 1 1 d R . .
O27 O 0.1445(9) 0.8840(4) 0.6398(4) 0.068(4) Uani 1 1 d . A .
H27A H 0.1267 0.9154 0.6224 0.082 Uiso 1 1 calc R . .
O28 O 0.0629(9) 0.7982(4) 0.6582(4) 0.071(4) Uani 1 1 d . A .
H28A H 0.0076 0.7815 0.6525 0.086 Uiso 1 1 d R . .
O29 O 0.0719(13) 0.9332(6) 0.7264(6) 0.123(6) Uani 1 1 d . A .
S1 S 0.8233(5) 0.9024(3) 0.8230(3) 0.128(3) Uani 1 1 d . . .
S2 S 0.7998(4) 0.7898(2) 0.8333(2) 0.0854(19) Uani 1 1 d . . .
S3 S 0.5367(5) 0.6289(3) 0.8949(2) 0.111(2) Uani 1 1 d . . .
S4 S 0.6834(5) 0.6844(2) 0.8635(2) 0.097(2) Uani 1 1 d . . .
S5 S 0.8785(5) 0.6023(3) 0.7296(2) 0.121(3) Uani 1 1 d . . .
S6 S 0.8189(4) 0.6628(2) 0.7929(2) 0.0796(17) Uani 1 1 d . . .
S7 S 0.0850(6) 0.5174(3) 0.7331(4) 0.142(3) Uani 1 1 d . . .
S8 S 0.1653(14) 0.5811(7) 0.8227(7) 0.121(9) Uani 0.405(15) 1 d P A 1
S9 S 0.3817(8) 0.4827(3) 0.5325(3) 0.155(3) Uani 1 1 d . . .
S10 S 0.5452(6) 0.5566(3) 0.5756(3) 0.125(3) Uani 1 1 d . . .
S11 S -0.1782(5) 0.6337(2) 0.4396(2) 0.106(2) Uani 1 1 d . . .
S12 S -0.0189(5) 0.5674(2) 0.5074(2) 0.112(2) Uani 1 1 d . A .
S13 S 0.0492(5) 0.8509(2) 0.3842(2) 0.095(2) Uani 1 1 d . . .
S14 S 0.2796(4) 0.8587(2) 0.4372(2) 0.0854(18) Uani 1 1 d . . .
S15 S 0.5972(5) 0.9992(2) 0.5900(3) 0.117(3) Uani 1 1 d . . .
S16 S 0.5011(5) 0.9207(2) 0.5207(3) 0.092(2) Uani 1 1 d . . .
S17 S 0.6667(6) 0.7070(3) 0.4969(3) 0.138(3) Uani 1 1 d . . .
S18 S 0.5231(6) 0.7937(3) 0.4778(3) 0.114(2) Uani 1 1 d . . .
S19 S 0.3613(7) 1.0401(3) 0.7447(3) 0.164(4) Uani 1 1 d . . .
S20 S 0.5757(6) 1.0425(3) 0.7451(3) 0.162(4) Uani 1 1 d . . .
S21 S -0.2580(17) 0.8571(11) 0.5399(9) 0.087(6) Uani 0.50(3) 1 d P A 1
S22 S -0.1047(18) 0.8904(8) 0.6306(10) 0.085(7) Uani 0.50(3) 1 d P A 1
S23 S -0.0381(18) 0.7580(11) 0.7781(9) 0.082(7) Uani 0.51(2) 1 d P A 1
S24 S 0.1480(10) 0.6914(6) 0.8052(6) 0.080(6) Uani 0.51(2) 1 d P A 1
S25 S 0.3269(3) 0.75243(15) 0.64381(17) 0.0398(11) Uani 1 1 d . A .
S8' S 0.0794(9) 0.5168(4) 0.6282(5) 0.119(7) Uani 0.595(15) 1 d P A 2
S21' S -0.2534(17) 0.8857(11) 0.5386(10) 0.091(7) Uani 0.50(3) 1 d P A 2
S22' S -0.1595(13) 0.8302(5) 0.4870(8) 0.068(7) Uani 0.50(3) 1 d P A 2
S23' S -0.0001(18) 0.7705(11) 0.7986(10) 0.083(7) Uani 0.49(2) 1 d P A 2
S24' S -0.0110(12) 0.8525(6) 0.7338(5) 0.077(6) Uani 0.49(2) 1 d P A 2
C1 C 0.7612(17) 0.8426(8) 0.8077(8) 0.081(7) Uani 1 1 d . A .
C2 C 0.7261(18) 0.9372(8) 0.7801(8) 0.100(8) Uani 1 1 d . . .
H2 H 0.7258 0.9720 0.7760 0.121 Uiso 1 1 calc R . .
C3 C 0.5648(17) 0.6665(8) 0.8568(7) 0.078(6) Uani 1 1 d . A .
C4 C 0.4020(17) 0.6333(9) 0.8635(8) 0.094(7) Uani 1 1 d . A .
H4 H 0.3505 0.6215 0.8718 0.113 Uiso 1 1 calc R . .
C5 C 0.7945(16) 0.6408(7) 0.7441(8) 0.075(6) Uani 1 1 d . A .
C6 C 0.7937(17) 0.5991(8) 0.6716(8) 0.100(8) Uani 1 1 d . . .
H6 H 0.8065 0.5821 0.6494 0.120 Uiso 1 1 calc R . .
C7 C 0.152(2) 0.5647(12) 0.7729(12) 0.123(10) Uani 1 1 d . A .
H7 H 0.1678 0.5662 0.8037 0.148 Uiso 0.595(15) 1 calc PR A 2
C8 C 0.096(2) 0.5408(10) 0.6838(10) 0.102(8) Uani 1 1 d . A .
H8 H 0.0698 0.5283 0.6545 0.123 Uiso 0.405(15) 1 calc PR A 1
C9 C 0.432(2) 0.5373(8) 0.5661(8) 0.104(8) Uani 1 1 d . A .
C10 C 0.256(2) 0.4915(10) 0.5323(10) 0.135(11) Uani 1 1 d . A .
H10 H 0.1991 0.4716 0.5158 0.162 Uiso 1 1 calc R . .
C11 C -0.0638(16) 0.6229(8) 0.4884(7) 0.084(7) Uani 1 1 d . A .
C12 C -0.1616(16) 0.6996(7) 0.4436(7) 0.076(6) Uani 1 1 d . A .
H12 H -0.2063 0.7228 0.4234 0.091 Uiso 1 1 calc R . .
C13 C 0.1638(16) 0.8412(7) 0.4335(7) 0.073(6) Uani 1 1 d . A .
C14 C -0.0272(17) 0.8267(7) 0.4106(8) 0.076(6) Uani 1 1 d . A .
H14 H -0.0991 0.8244 0.3972 0.091 Uiso 1 1 calc R . .
C15 C 0.5328(16) 0.9407(8) 0.5710(10) 0.087(7) Uani 1 1 d . A .
C16 C 0.6000(18) 0.9929(8) 0.6448(9) 0.106(9) Uani 1 1 d . . .
H16 H 0.6304 1.0154 0.6686 0.127 Uiso 1 1 calc R . .
C17 C 0.5729(18) 0.7449(9) 0.5062(9) 0.098(8) Uani 1 1 d . A .
C18 C 0.671(2) 0.6569(10) 0.5341(9) 0.120(9) Uani 1 1 d . . .
H18 H 0.7110 0.6278 0.5394 0.143 Uiso 1 1 calc R . .
C19 C 0.4668(18) 1.0111(9) 0.7377(9) 0.110(9) Uani 1 1 d . A .
C20 C 0.2772(19) 0.9884(8) 0.7224(8) 0.109(9) Uani 1 1 d . A .
H20 H 0.2089 0.9859 0.7191 0.131 Uiso 1 1 calc R . .
C21 C -0.131(6) 0.863(3) 0.581(4) 0.08(2) Uani 0.50(3) 1 d P A 1
C22 C -0.206(4) 0.8279(18) 0.506(2) 0.077(16) Uani 0.50(3) 1 d P A 1
H22 H -0.2468 0.8165 0.4766 0.092 Uiso 0.50(3) 1 calc PR A 1
C23 C 0.091(4) 0.749(3) 0.784(2) 0.077(17) Uani 0.51(2) 1 d P A 1
C24 C -0.016(4) 0.820(2) 0.7633(18) 0.083(16) Uani 0.51(2) 1 d P A 1
H24 H -0.0424 0.8493 0.7712 0.099 Uiso 0.51(2) 1 calc PR A 1
C21' C -0.146(5) 0.853(2) 0.538(3) 0.072(17) Uani 0.50(3) 1 d P A 2
C22' C -0.180(4) 0.8940(18) 0.597(2) 0.081(17) Uani 0.50(3) 1 d P A 2
H22' H -0.2050 0.9109 0.6153 0.098 Uiso 0.50(3) 1 calc PR A 2
C23' C 0.037(5) 0.794(3) 0.756(2) 0.07(2) Uani 0.49(2) 1 d P A 2
C24' C 0.063(4) 0.715(2) 0.7913(17) 0.076(16) Uani 0.49(2) 1 d P A 2
H24' H 0.0494 0.6833 0.8002 0.092 Uiso 0.49(2) 1 calc PR A 2
C25 C 0.0169(15) 0.9640(7) 0.6895(7) 0.072(6) Uani 1 1 d . . .
H25A H 0.0070 0.9467 0.6621 0.108 Uiso 1 1 calc R A .
H25B H 0.0552 0.9946 0.6917 0.108 Uiso 1 1 calc R . .
H25C H -0.0493 0.9721 0.6894 0.108 Uiso 1 1 calc R . .

loop_
_atom_site_aniso_label
_atom_site_aniso_U_11
_atom_site_aniso_U_22
_atom_site_aniso_U_33
_atom_site_aniso_U_23
_atom_site_aniso_U_13
_atom_site_aniso_U_12
Co1 0.0426(18) 0.0553(17) 0.102(2) -0.0191(16) 0.0398(17) -0.0147(13)
Co2 0.0408(17) 0.0568(16) 0.087(2) -0.0104(15) 0.0342(15) -0.0126(13)
Co3 0.0437(17) 0.0490(16) 0.079(2) -0.0049(14) 0.0220(15) -0.0115(13)
Co4 0.0366(17) 0.0534(16) 0.084(2) 0.0064(15) 0.0247(15) -0.0043(12)
Co5 0.0326(16) 0.0589(16) 0.086(2) -0.0127(15) 0.0327(14) -0.0072(12)
Co6 0.0392(17) 0.0582(17) 0.091(2) -0.0303(15) 0.0344(15) -0.0166(13)
Co7 0.0355(17) 0.0671(18) 0.092(2) -0.0122(16) 0.0341(15) -0.0002(13)
Co8 0.0427(17) 0.0530(16) 0.079(2) -0.0118(15) 0.0215(15) -0.0071(13)
Co9 0.0450(18) 0.0534(16) 0.084(2) -0.0152(15) 0.0303(16) -0.0099(13)
Co10 0.0321(16) 0.0512(16) 0.076(2) -0.0215(14) 0.0247(14) -0.0075(12)
Co11 0.057(2) 0.0586(18) 0.132(3) -0.0411(18) 0.0482(19) -0.0276(15)
Co12 0.0460(18) 0.0563(17) 0.095(2) -0.0053(16) 0.0370(16) -0.0109(14)
Co13 0.0462(18) 0.0561(17) 0.106(2) -0.0341(16) 0.0428(17) -0.0129(13)
Co14 0.058(2) 0.0507(18) 0.146(3) -0.0149(19) 0.007(2) -0.0081(15)
Co15 0.0422(18) 0.087(2) 0.093(2) -0.0034(17) 0.0348(16) -0.0061(15)
Co16 0.0384(17) 0.0753(19) 0.087(2) -0.0276(16) 0.0277(15) -0.0119(14)
Co17 0.0486(19) 0.0612(17) 0.093(2) -0.0235(16) 0.0328(16) -0.0002(14)
Co18 0.0464(18) 0.0479(16) 0.088(2) -0.0107(14) 0.0383(16) -0.0075(13)
Co19 0.054(2) 0.080(2) 0.123(3) -0.0284(19) 0.0520(19) -0.0037(16)
Co20 0.0518(19) 0.0638(18) 0.110(2) -0.0029(17) 0.0478(18) -0.0064(14)
N1 0.049(13) 0.074(13) 0.116(16) -0.041(12) 0.032(12) -0.019(11)
N2 0.053(13) 0.068(12) 0.130(17) -0.040(12) 0.042(12) -0.023(10)
N3 0.051(13) 0.099(14) 0.090(15) -0.022(11) 0.036(11) -0.008(11)
N4 0.048(13) 0.110(15) 0.097(16) -0.003(12) 0.037(12) -0.008(10)
N5 0.039(11) 0.073(11) 0.091(14) -0.032(11) 0.028(10) 0.001(9)
N6 0.050(13) 0.092(14) 0.109(16) -0.030(12) 0.031(11) 0.004(10)
N7 0.056(14) 0.103(17) 0.12(2) 0.017(16) 0.034(14) 0.009(11)
N8 0.047(13) 0.087(15) 0.112(18) 0.021(14) 0.036(12) 0.003(10)
N9 0.072(16) 0.089(15) 0.128(18) -0.023(12) 0.033(14) -0.012(13)
N10 0.082(18) 0.102(17) 0.14(2) -0.025(15) 0.025(15) -0.003(14)
N11 0.049(12) 0.054(11) 0.110(15) -0.003(11) 0.026(10) -0.009(9)
N12 0.052(12) 0.066(12) 0.096(14) -0.002(11) 0.034(11) -0.006(10)
N13 0.053(12) 0.065(11) 0.099(14) -0.002(10) 0.043(11) -0.008(9)
N14 0.053(13) 0.066(11) 0.093(14) -0.008(11) 0.035(11) -0.002(9)
N15 0.063(13) 0.066(12) 0.124(18) -0.015(13) 0.048(13) -0.020(10)
N16 0.066(14) 0.078(14) 0.141(19) -0.019(13) 0.041(13) -0.023(11)
N17 0.074(14) 0.080(14) 0.098(16) -0.012(12) 0.050(12) -0.007(11)
N18 0.083(17) 0.106(17) 0.115(17) -0.023(14) 0.039(14) -0.003(13)
N19 0.066(14) 0.076(13) 0.151(18) -0.049(12) 0.048(13) -0.012(11)
N20 0.062(14) 0.068(12) 0.141(17) -0.049(11) 0.053(13) -0.019(10)
N21 0.05(7) 0.07(9) 0.1(2) -0.01(11) 0.04(11) 0.00(6)
N22 0.05(3) 0.07(3) 0.10(5) -0.01(3) 0.03(4) 0.00(3)
N23 0.05(10) 0.1(2) 0.10(8) 0.00(16) 0.04(7) 0.00(14)
N24 0.05(3) 0.09(4) 0.11(4) -0.01(3) 0.04(3) 0.00(4)
N21' 0.05(6) 0.07(11) 0.1(2) 0.00(12) 0.04(11) -0.01(7)
N22' 0.05(4) 0.07(4) 0.11(7) -0.01(4) 0.04(5) 0.00(3)
N23' 0.05(13) 0.1(2) 0.11(16) 0.00(14) 0.04(8) 0.00(12)
N24' 0.05(3) 0.09(4) 0.10(4) 0.00(4) 0.04(3) 0.00(2)
O1 0.047(8) 0.055(8) 0.084(9) -0.010(7) 0.037(7) -0.012(6)
O2 0.037(8) 0.048(7) 0.079(9) 0.001(6) 0.029(7) -0.013(6)
O3 0.033(8) 0.057(8) 0.084(9) -0.024(7) 0.030(7) -0.014(6)
O4 0.033(7) 0.054(7) 0.092(9) -0.017(7) 0.042(7) 0.000(6)
O5 0.041(8) 0.075(9) 0.088(10) -0.035(7) 0.031(7) -0.014(6)
O6 0.037(8) 0.066(8) 0.091(10) -0.032(7) 0.038(7) -0.009(6)
O7 0.052(9) 0.062(8) 0.106(11) -0.027(7) 0.040(8) -0.020(7)
O8 0.044(8) 0.065(8) 0.101(10) -0.039(7) 0.039(8) -0.017(6)
O9 0.046(8) 0.062(8) 0.084(9) -0.028(7) 0.027(7) -0.011(6)
O10 0.046(8) 0.059(8) 0.086(9) -0.022(7) 0.036(7) -0.012(6)
O11 0.045(8) 0.051(8) 0.098(10) -0.022(7) 0.029(7) 0.001(6)
O12 0.035(8) 0.068(8) 0.086(9) 0.001(7) 0.031(7) -0.014(6)
O13 0.046(9) 0.075(9) 0.099(10) -0.013(8) 0.043(8) -0.011(7)
O14 0.048(9) 0.062(8) 0.107(11) -0.002(8) 0.027(8) -0.007(7)
O15 0.044(9) 0.075(9) 0.098(10) 0.001(8) 0.033(8) -0.003(7)
O16 0.048(9) 0.056(8) 0.104(10) 0.005(7) 0.031(8) -0.006(6)
O17 0.050(9) 0.067(9) 0.107(11) -0.015(8) 0.027(8) -0.011(7)
O18 0.051(9) 0.059(8) 0.092(10) -0.010(7) 0.033(8) -0.012(6)
O19 0.048(8) 0.057(8) 0.085(9) -0.005(7) 0.030(7) -0.008(6)
O20 0.051(8) 0.047(7) 0.092(10) -0.008(7) 0.040(7) -0.007(6)
O21 0.056(9) 0.059(8) 0.094(10) -0.015(7) 0.039(8) -0.008(7)
O22 0.048(9) 0.055(8) 0.105(10) -0.004(7) 0.047(8) -0.010(6)
O23 0.053(9) 0.057(8) 0.095(10) -0.026(7) 0.037(8) -0.006(6)
O24 0.057(10) 0.072(9) 0.108(11) -0.009(8) 0.042(8) -0.007(7)
O25 0.046(8) 0.054(8) 0.105(10) -0.029(7) 0.039(8) -0.015(6)
O26 0.053(9) 0.074(9) 0.102(11) -0.026(8) 0.040(8) -0.005(7)
O27 0.052(9) 0.055(8) 0.109(11) -0.008(7) 0.045(8) -0.009(6)
O28 0.050(9) 0.075(9) 0.099(10) -0.011(8) 0.040(8) -0.007(7)
O29 0.085(14) 0.111(13) 0.152(16) -0.010(12) 0.029(12) 0.004(10)
S1 0.070(5) 0.108(5) 0.179(7) -0.064(5) 0.023(5) -0.034(4)
S2 0.042(4) 0.094(5) 0.110(5) -0.049(4) 0.022(3) -0.018(3)
S3 0.075(5) 0.180(7) 0.081(5) -0.005(5) 0.035(4) -0.007(5)
S4 0.045(4) 0.136(6) 0.105(5) -0.018(4) 0.026(3) -0.005(4)
S5 0.054(4) 0.168(7) 0.119(6) -0.043(5) 0.014(4) 0.040(4)
S6 0.045(4) 0.096(4) 0.094(5) -0.025(4) 0.024(3) -0.001(3)
S7 0.093(6) 0.108(6) 0.232(10) 0.046(7) 0.074(6) -0.003(5)
S8 0.082(14) 0.160(18) 0.130(18) -0.028(14) 0.053(12) 0.006(11)
S9 0.150(9) 0.123(7) 0.204(9) -0.052(6) 0.085(7) -0.020(6)
S10 0.094(6) 0.106(5) 0.157(7) -0.036(5) 0.034(5) 0.000(5)
S11 0.067(5) 0.075(4) 0.131(6) -0.013(4) -0.005(4) -0.012(3)
S12 0.064(5) 0.058(4) 0.162(7) -0.011(4) -0.005(4) -0.016(3)
S13 0.068(5) 0.117(5) 0.103(5) 0.027(4) 0.040(4) -0.002(4)
S14 0.062(4) 0.100(4) 0.112(5) 0.012(4) 0.053(4) -0.007(3)
S15 0.102(6) 0.086(5) 0.172(8) -0.016(5) 0.065(5) -0.050(4)
S16 0.067(5) 0.080(4) 0.140(6) 0.007(4) 0.056(4) -0.010(3)
S17 0.132(8) 0.156(7) 0.171(8) 0.019(6) 0.106(7) 0.038(6)
S18 0.094(6) 0.120(6) 0.141(6) 0.009(5) 0.064(5) -0.001(5)
S19 0.127(8) 0.102(6) 0.256(10) -0.091(6) 0.071(7) -0.011(5)
S20 0.105(7) 0.081(5) 0.282(11) -0.080(6) 0.061(7) -0.041(4)
S21 0.049(9) 0.082(15) 0.121(14) -0.001(15) 0.025(9) 0.001(12)
S22 0.058(14) 0.080(12) 0.114(19) -0.010(11) 0.031(11) 0.006(9)
S23 0.056(14) 0.098(15) 0.11(2) -0.004(12) 0.047(12) -0.008(10)
S24 0.054(10) 0.100(11) 0.105(13) 0.008(9) 0.052(8) -0.001(7)
S25 0.021(2) 0.038(3) 0.069(3) -0.022(2) 0.027(2) -0.0123(19)
S8' 0.071(9) 0.070(8) 0.163(14) 0.013(8) -0.004(8) -0.008(6)
S21' 0.054(10) 0.086(16) 0.121(15) -0.007(15) 0.026(9) -0.003(12)
S22' 0.037(11) 0.075(9) 0.097(16) 0.007(8) 0.031(10) -0.003(6)
S23' 0.058(15) 0.098(16) 0.11(2) 0.008(14) 0.050(13) -0.002(11)
S24' 0.060(10) 0.081(11) 0.105(12) -0.012(9) 0.049(8) 0.006(8)
C1 0.044(15) 0.084(18) 0.12(2) -0.048(15) 0.035(14) -0.023(13)
C2 0.062(18) 0.083(17) 0.15(2) -0.043(16) 0.040(17) -0.028(14)
C3 0.049(15) 0.109(18) 0.084(17) -0.019(14) 0.036(14) -0.006(13)
C4 0.062(18) 0.13(2) 0.093(19) -0.008(17) 0.035(15) -0.002(15)
C5 0.038(14) 0.086(16) 0.097(19) -0.026(14) 0.024(13) -0.005(12)
C6 0.064(18) 0.104(18) 0.11(2) -0.043(15) 0.020(15) 0.012(14)
C7 0.07(2) 0.13(3) 0.15(3) 0.00(3) 0.03(2) 0.027(19)
C8 0.07(2) 0.09(2) 0.13(3) 0.01(2) 0.028(18) 0.029(15)
C9 0.08(2) 0.079(18) 0.14(2) -0.022(16) 0.035(18) -0.010(15)
C10 0.10(2) 0.08(2) 0.18(3) -0.024(19) 0.01(2) -0.025(17)
C11 0.061(16) 0.054(14) 0.111(19) -0.009(13) 0.010(13) -0.019(12)
C12 0.053(15) 0.061(14) 0.098(18) 0.006(13) 0.014(13) -0.012(11)
C13 0.056(15) 0.073(14) 0.098(18) 0.002(13) 0.040(14) -0.005(11)
C14 0.053(15) 0.079(15) 0.102(19) 0.004(14) 0.036(14) -0.006(12)
C15 0.059(16) 0.071(16) 0.14(2) -0.010(16) 0.049(16) -0.008(12)
C16 0.080(19) 0.070(17) 0.16(3) -0.026(16) 0.040(18) -0.027(14)
C17 0.077(19) 0.094(19) 0.12(2) 0.001(17) 0.043(17) -0.002(15)
C18 0.09(2) 0.12(2) 0.14(3) -0.015(19) 0.035(19) 0.010(17)
C19 0.071(19) 0.086(18) 0.18(3) -0.054(17) 0.055(18) -0.010(14)
C20 0.077(19) 0.084(17) 0.16(2) -0.043(16) 0.038(17) -0.009(14)
C21 0.05(5) 0.07(4) 0.11(9) -0.01(5) 0.03(5) 0.00(4)
C22 0.05(4) 0.08(4) 0.11(5) -0.01(3) 0.03(4) 0.00(3)
C23 0.05(4) 0.09(5) 0.10(5) -0.01(4) 0.04(3) 0.00(4)
C24 0.06(3) 0.09(4) 0.11(5) -0.01(4) 0.04(3) 0.00(3)
C21' 0.05(4) 0.07(4) 0.10(6) -0.01(4) 0.04(4) 0.00(3)
C22' 0.06(4) 0.08(4) 0.11(5) -0.01(3) 0.03(4) 0.00(3)
C23' 0.05(4) 0.08(5) 0.10(5) -0.01(4) 0.05(4) 0.00(4)
C24' 0.05(4) 0.09(4) 0.10(4) 0.00(3) 0.05(3) 0.00(3)
C25 0.065(16) 0.077(15) 0.083(17) 0.000(13) 0.040(13) -0.007(12)

loop_
_atom_type_symbol
_atom_type_description
_atom_type_scat_dispersion_real
_atom_type_scat_dispersion_imag
_atom_type_scat_source
C C 0.0033 0.0016 'International Tables Vol C Tables 4.2.6.8 and 6.1.1.4'
H H 0.0000 0.0000 'International Tables Vol C Tables 4.2.6.8 and 6.1.1.4'
O O 0.0106 0.0060 'International Tables Vol C Tables 4.2.6.8 and 6.1.1.4'
N N 0.0061 0.0033 'International Tables Vol C Tables 4.2.6.8 and 6.1.1.4'
S S 0.1246 0.1234 'International Tables Vol C Tables 4.2.6.8 and 6.1.1.4'
Co Co 0.3494 0.9721 'International Tables Vol C Tables 4.2.6.8 and 6.1.1.4'

loop_
_geom_angle_atom_site_label_1
_geom_angle_atom_site_label_2
_geom_angle_atom_site_label_3
_geom_angle
O7 Co1 O22 177.1(5)
O7 Co1 O24 95.8(5)
O22 Co1 O24 82.7(5)
O7 Co1 O25 84.1(5)
O22 Co1 O25 97.1(5)
O24 Co1 O25 177.0(5)
O7 Co1 N15 87.7(7)
O22 Co1 N15 94.9(7)
O24 Co1 N15 91.9(6)
O25 Co1 N15 91.1(6)
O7 Co1 O1 95.4(4)
O22 Co1 O1 82.0(4)
O24 Co1 O1 81.5(4)
O25 Co1 O1 95.5(4)
N15 Co1 O1 173.0(6)
O7 Co1 Co11 44.9(3)
O22 Co1 Co11 137.5(3)
O24 Co1 Co11 135.1(4)
O25 Co1 Co11 46.2(3)
N15 Co1 Co11 69.8(6)
O1 Co1 Co11 116.6(3)
O22 Co2 O19 175.5(5)
O22 Co2 O21 82.4(4)
O19 Co2 O21 96.6(4)
O22 Co2 N13 97.5(6)
O19 Co2 N13 86.9(5)
O21 Co2 N13 94.2(6)
O22 Co2 O20 97.9(4)
O19 Co2 O20 82.9(4)
O21 Co2 O20 177.8(5)
N13 Co2 O20 87.9(5)
O22 Co2 O1 80.4(4)
O19 Co2 O1 95.2(4)
O21 Co2 O1 80.0(4)
N13 Co2 O1 174.1(5)
O20 Co2 O1 97.9(4)
O22 Co2 Co12 138.3(3)
O19 Co2 Co12 44.2(3)
O21 Co2 Co12 135.7(3)
N13 Co2 Co12 68.7(5)
O20 Co2 Co12 44.7(3)
O1 Co2 Co12 116.5(3)
O18 Co3 O16 101.0(5)
O18 Co3 O17 174.5(5)
O16 Co3 O17 82.7(5)
O18 Co3 O19 81.5(4)
O16 Co3 O19 177.5(5)
O17 Co3 O19 94.8(5)
O18 Co3 N11 89.8(6)
O16 Co3 N11 95.4(6)
O17 Co3 N11 93.9(6)
O19 Co3 N11 84.1(5)
O18 Co3 O2 96.0(4)
O16 Co3 O2 83.5(4)
O17 Co3 O2 80.3(4)
O19 Co3 O2 96.7(4)
N11 Co3 O2 174.2(5)
O18 Co3 Co12 44.3(3)
O16 Co3 Co12 138.1(4)
O17 Co3 Co12 134.0(4)
O19 Co3 Co12 43.9(3)
N11 Co3 Co12 67.4(5)
O2 Co3 Co12 117.1(3)
O12 Co4 O14 97.7(5)
O12 Co4 O15 81.9(5)
O14 Co4 O15 175.6(5)
O12 Co4 O16 173.9(4)
O14 Co4 O16 80.6(5)
O15 Co4 O16 99.3(5)
O12 Co4 N8 88.2(7)
O14 Co4 N8 94.3(7)
O15 Co4 N8 90.1(7)
O16 Co4 N8 97.8(7)
O12 Co4 O2 93.2(4)
O14 Co4 O2 81.3(4)
O15 Co4 O2 94.4(4)
O16 Co4 O2 80.7(4)
N8 Co4 O2 175.5(7)
O5 Co5 O13 98.2(5)
O5 Co5 O9 81.5(4)
O13 Co5 O9 176.7(5)
O5 Co5 O12 174.2(5)
O13 Co5 O12 84.0(5)
O9 Co5 O12 95.9(4)
O5 Co5 N3 95.5(6)
O13 Co5 N3 89.5(6)
O9 Co5 N3 93.8(6)
O12 Co5 N3 89.8(6)
O5 Co5 O3 80.7(4)
O13 Co5 O3 96.6(4)
O9 Co5 O3 80.2(4)
O12 Co5 O3 93.8(4)
N3 Co5 O3 173.2(6)
O5 Co5 Co15 138.9(3)
O13 Co5 Co15 46.0(3)
O9 Co5 Co15 135.5(3)
O12 Co5 Co15 45.5(3)
N3 Co5 Co15 69.5(5)
O3 Co5 Co15 117.0(3)
O5 Co6 O8 96.1(5)
O5 Co6 O7 177.1(4)
O8 Co6 O7 85.2(5)
O5 Co6 O6 81.6(4)
O8 Co6 O6 177.4(5)
O7 Co6 O6 97.1(5)
O5 Co6 N1 95.2(6)
O8 Co6 N1 89.4(6)
O7 Co6 N1 87.4(6)
O6 Co6 N1 92.1(6)
O5 Co6 O3 82.3(4)
O8 Co6 O3 96.4(4)
O7 Co6 O3 95.0(4)
O6 Co6 O3 82.1(4)
N1 Co6 O3 173.9(6)
O5 Co6 Co11 137.4(3)
O8 Co6 Co11 46.9(3)
O7 Co6 Co11 44.9(3)
O6 Co6 Co11 135.7(3)
N1 Co6 Co11 68.7(6)
O3 Co6 Co11 116.8(3)
N23' Co7 O13 93(10)
N23' Co7 O28 91(10)
O13 Co7 O28 175.2(5)
N23' Co7 O15 86(10)
O13 Co7 O15 84.1(5)
O28 Co7 O15 93.2(5)
N23' Co7 O26 95(10)
O13 Co7 O26 99.1(5)
O28 Co7 O26 83.4(5)
O15 Co7 O26 176.5(5)
N23' Co7 N23 7(10)
O13 Co7 N23 96(10)
O28 Co7 N23 88(10)
O15 Co7 N23 93(10)
O26 Co7 N23 88(10)
N23' Co7 O4 170(10)
O13 Co7 O4 97.5(4)
O28 Co7 O4 78.7(4)
O15 Co7 O4 96.4(4)
O26 Co7 O4 82.0(4)
N23 Co7 O4 164(10)
O11 Co8 O23 85.0(5)
O11 Co8 O17 174.7(5)
O23 Co8 O17 94.8(5)
O11 Co8 O14 96.9(5)
O23 Co8 O14 177.0(5)
O17 Co8 O14 83.1(5)
O11 Co8 N9 100.3(7)
O23 Co8 N9 94.1(6)
O17 Co8 N9 84.9(7)
O14 Co8 N9 87.8(7)
O11 Co8 O2 96.8(4)
O23 Co8 O2 98.2(4)
O17 Co8 O2 78.0(4)
O14 Co8 O2 79.3(4)
N9 Co8 O2 159.7(7)
O21 Co9 O24 81.1(5)
O21 Co9 O23 98.8(5)
O24 Co9 O23 177.3(4)
O21 Co9 O10 174.1(4)
O24 Co9 O10 97.3(5)
O23 Co9 O10 82.6(4)
O21 Co9 N17 98.3(6)
O24 Co9 N17 94.2(6)
O23 Co9 N17 88.5(6)
O10 Co9 N17 87.5(6)
O21 Co9 O1 79.7(4)
O24 Co9 O1 79.2(4)
O23 Co9 O1 98.1(4)
O10 Co9 O1 94.5(4)
N17 Co9 O1 173.3(6)
O9 Co10 O10 175.6(4)
O9 Co10 O6 81.3(4)
O10 Co10 O6 97.0(5)
O9 Co10 O11 98.2(5)
O10 Co10 O11 83.3(4)
O6 Co10 O11 178.1(4)
O9 Co10 N5 94.9(6)
O10 Co10 N5 89.3(6)
O6 Co10 N5 93.9(5)
O11 Co10 N5 88.0(5)
O9 Co10 O3 80.2(4)
O10 Co10 O3 95.6(4)
O6 Co10 O3 80.9(4)
O11 Co10 O3 97.2(4)
N5 Co10 O3 173.2(6)
N19 Co11 O7 164.1(6)
N19 Co11 N2 104.0(7)
O7 Co11 N2 86.5(6)
N19 Co11 O25 87.2(6)
O7 Co11 O25 79.7(4)
N2 Co11 O25 161.1(6)
N19 Co11 O8 86.5(6)
O7 Co11 O8 81.9(4)
N2 Co11 O8 87.7(6)
O25 Co11 O8 77.7(5)
N19 Co11 N16 103.9(8)
O7 Co11 N16 84.9(6)
N2 Co11 N16 103.5(7)
O25 Co11 N16 88.1(6)
O8 Co11 N16 162.1(6)
N19 Co11 Co1 128.9(6)
O7 Co11 Co1 42.1(4)
N2 Co11 Co1 127.1(5)
O25 Co11 Co1 44.0(3)
O8 Co11 Co1 94.5(3)
N16 Co11 Co1 67.6(6)
N19 Co11 Co6 128.7(6)
O7 Co11 Co6 44.1(3)
N2 Co11 Co6 68.1(5)
O25 Co11 Co6 93.0(3)
O8 Co11 Co6 44.1(3)
N16 Co11 Co6 127.4(5)
Co1 Co11 Co6 77.38(9)
O19 Co12 O20 81.0(4)
O19 Co12 O18 77.6(4)
O20 Co12 O18 78.9(4)
O19 Co12 N22 156(2)
O20 Co12 N22 84.4(18)
O18 Co12 N22 82(2)
O19 Co12 N12 85.0(6)
O20 Co12 N12 162.5(6)
O18 Co12 N12 87.8(6)
N22 Co12 N12 105.0(15)
O19 Co12 N14 84.7(5)
O20 Co12 N14 86.4(5)
O18 Co12 N14 158.5(6)
N22 Co12 N14 112.9(17)
N12 Co12 N14 102.9(6)
O19 Co12 S22' 175.6(6)
O20 Co12 S22' 101.3(5)
O18 Co12 S22' 106.4(6)
N22 Co12 S22' 28(2)
N12 Co12 S22' 93.3(6)
N14 Co12 S22' 91.8(6)
O19 Co12 Co2 42.7(3)
O20 Co12 Co2 44.2(3)
O18 Co12 Co2 91.7(3)
N22 Co12 Co2 128.3(17)
N12 Co12 Co2 126.0(5)
N14 Co12 Co2 66.9(5)
S22' Co12 Co2 137.7(3)
O19 Co12 Co3 42.5(3)
O20 Co12 Co3 94.5(3)
O18 Co12 Co3 41.4(3)
N22 Co12 Co3 121.3(17)
N12 Co12 Co3 68.0(5)
N14 Co12 Co3 125.7(4)
S22' Co12 Co3 140.3(4)
Co2 Co12 Co3 76.57(9)
O25 Co13 O27 98.4(5)
O25 Co13 O26 173.5(4)
O27 Co13 O26 80.7(5)
O25 Co13 O8 83.8(5)
O27 Co13 O8 172.8(4)
O26 Co13 O8 96.3(5)
O25 Co13 N20 86.9(6)
O27 Co13 N20 101.7(6)
O26 Co13 N20 99.5(6)
O8 Co13 N20 85.2(6)
O25 Co13 O4 91.8(4)
O27 Co13 O4 81.1(4)
O26 Co13 O4 81.7(4)
O8 Co13 O4 92.0(4)
N20 Co13 O4 177.0(6)
O17 Co14 O16 80.1(4)
O17 Co14 O14 80.9(5)
O16 Co14 O14 78.1(5)
O17 Co14 N10 80.3(7)
O16 Co14 N10 156.0(7)
O14 Co14 N10 85.3(7)
O17 Co14 S12 93.5(4)
O16 Co14 S12 96.2(4)
O14 Co14 S12 172.6(4)
N10 Co14 S12 98.6(6)
O17 Co14 S8' 166.7(5)
O16 Co14 S8' 89.7(4)
O14 Co14 S8' 88.7(4)
N10 Co14 S8' 107.3(6)
S12 Co14 S8' 96.1(3)
O12 Co15 O15 77.1(4)
O12 Co15 O13 79.5(4)
O15 Co15 O13 79.4(5)
O12 Co15 N24' 152.1(17)
O15 Co15 N24' 77.6(15)
O13 Co15 N24' 84.5(14)
O12 Co15 N4 86.3(6)
O15 Co15 N4 160.3(6)
O13 Co15 N4 87.3(6)
N24' Co15 N4 115.8(14)
O12 Co15 N7 86.9(7)
O15 Co15 N7 88.7(8)
O13 Co15 N7 163.6(8)
N24' Co15 N7 104.0(13)
N4 Co15 N7 101.1(8)
O12 Co15 S24 174.6(5)
O15 Co15 S24 105.6(5)
O13 Co15 S24 105.4(5)
N24' Co15 S24 32.5(15)
N4 Co15 S24 91.9(6)
N7 Co15 S24 88.5(7)
O12 Co15 Co5 43.4(3)
O15 Co15 Co5 93.1(3)
O13 Co15 Co5 43.0(3)
N24' Co15 Co5 127.4(13)
N4 Co15 Co5 67.4(5)
N7 Co15 Co5 127.8(6)
S24 Co15 Co5 139.9(3)
O6 Co16 O5 80.1(4)
O6 Co16 O9 78.3(4)
O5 Co16 O9 79.1(4)
O6 Co16 S2 95.0(3)
O5 Co16 S2 93.8(3)
O9 Co16 S2 170.9(4)
O6 Co16 S6 94.5(3)
O5 Co16 S6 170.5(4)
O9 Co16 S6 92.2(3)
S2 Co16 S6 94.4(2)
O6 Co16 S4 171.5(4)
O5 Co16 S4 93.4(4)
O9 Co16 S4 95.1(4)
S2 Co16 S4 91.0(2)
S6 Co16 S4 91.1(2)
O10 Co17 O23 79.9(4)
O10 Co17 N6 84.9(6)
O23 Co17 N6 160.1(6)
O10 Co17 O11 78.6(4)
O23 Co17 O11 77.8(4)
N6 Co17 O11 86.7(6)
O10 Co17 N18 88.6(7)
O23 Co17 N18 85.9(7)
N6 Co17 N18 106.7(7)
O11 Co17 N18 160.7(7)
O10 Co17 S10 177.6(4)
O23 Co17 S10 98.1(3)
N6 Co17 S10 97.2(5)
O11 Co17 S10 102.4(4)
N18 Co17 S10 89.9(6)
O20 Co18 O28 175.3(5)
O20 Co18 N21 87(10)
O28 Co18 N21 95(10)
O20 Co18 O18 82.5(4)
O28 Co18 O18 93.4(5)
N21 Co18 O18 87(10)
O20 Co18 O27 100.0(5)
O28 Co18 O27 84.0(5)
N21 Co18 O27 96(10)
O18 Co18 O27 175.9(5)
O20 Co18 N21' 97(10)
O28 Co18 N21' 85(10)
N21 Co18 N21' 12(10)
O18 Co18 N21' 95(10)
O27 Co18 N21' 88(10)
O20 Co18 O4 99.2(4)
O28 Co18 O4 78.7(4)
N21 Co18 O4 173(10)
O18 Co18 O4 94.8(4)
O27 Co18 O4 81.6(4)
N21' Co18 O4 162(10)
O28 Co19 O26 82.1(5)
O28 Co19 O27 80.6(4)
O26 Co19 O27 75.5(5)
O28 Co19 O29 162.9(6)
O26 Co19 O29 91.5(6)
O27 Co19 O29 113.3(6)
O28 Co19 N24 78.9(14)
O26 Co19 N24 79.4(14)
O27 Co19 N24 149.4(16)
O29 Co19 N24 84.3(15)
O28 Co19 N22' 78.3(19)
O26 Co19 N22' 152(2)
O27 Co19 N22' 82(2)
O29 Co19 N22' 112(2)
N24 Co19 N22' 115(2)
O28 Co19 S22 94.9(7)
O26 Co19 S22 173.5(8)
O27 Co19 S22 98.3(7)
O29 Co19 S22 92.9(8)
N24 Co19 S22 105.8(15)
N22' Co19 S22 21.6(18)
O28 Co19 S24' 98.8(5)
O26 Co19 S24' 100.5(5)
O27 Co19 S24' 175.9(6)
O29 Co19 S24' 66.6(6)
N24 Co19 S24' 27.3(14)
N22' Co19 S24' 102(2)
S22 Co19 S24' 85.7(8)
O22 Co20 O21 79.7(4)
O22 Co20 O24 78.8(5)
O21 Co20 O24 78.7(5)
O22 Co20 S14 95.2(4)
O21 Co20 S14 94.1(4)
O24 Co20 S14 171.3(4)
O22 Co20 S16 93.9(3)
O21 Co20 S16 171.9(4)
O24 Co20 S16 95.2(4)
S14 Co20 S16 91.4(2)
O22 Co20 S18 170.6(4)
O21 Co20 S18 92.2(3)
O24 Co20 S18 95.1(4)
S14 Co20 S18 90.0(2)
S16 Co20 S18 93.7(2)
N2 N1 C1 122.3(17)
N2 N1 Co6 109.4(14)
C1 N1 Co6 128.2(15)
N1 N2 C2 111.8(19)
N1 N2 Co11 113.8(13)
C2 N2 Co11 134.4(17)
C3 N3 N4 112.4(18)
C3 N3 Co5 133.8(15)
N4 N3 Co5 113.6(14)
C4 N4 N3 118.5(18)
C4 N4 Co15 132.1(14)
N3 N4 Co15 109.4(14)
C5 N5 N6 119.2(16)
C5 N5 Co10 129.9(13)
N6 N5 Co10 110.7(12)
C6 N6 N5 113.3(17)
C6 N6 Co17 133.1(15)
N5 N6 Co17 113.6(12)
C7 N7 N8 116(2)
C7 N7 Co15 130(2)
N8 N7 Co15 113.2(18)
C8 N8 N7 121(2)
C8 N8 Co4 130(2)
N7 N8 Co4 108.2(17)
C9 N9 N10 122(2)
C9 N9 Co8 125.5(17)
N10 N9 Co8 111.8(16)
C10 N10 N9 108(2)
C10 N10 Co14 141(2)
N9 N10 Co14 109.9(16)
N12 N11 C11 118.4(16)
N12 N11 Co3 112.1(12)
C11 N11 Co3 129.5(14)
C12 N12 N11 112.2(16)
C12 N12 Co12 135.3(14)
N11 N12 Co12 112.4(13)
C13 N13 N14 115.5(17)
C13 N13 Co2 131.3(14)
N14 N13 Co2 113.2(13)
C14 N14 N13 113.6(17)
C14 N14 Co12 135.2(14)
N13 N14 Co12 111.2(13)
N16 N15 C15 116.1(18)
N16 N15 Co1 113.1(15)
C15 N15 Co1 130.6(16)
C16 N16 N15 115(2)
C16 N16 Co11 135.2(19)
N15 N16 Co11 109.4(14)
C17 N17 N18 125.7(19)
C17 N17 Co9 122.6(16)
N18 N17 Co9 111.3(15)
C18 N18 N17 109(2)
C18 N18 Co17 138(2)
N17 N18 Co17 111.5(15)
C19 N19 N20 115.7(17)
C19 N19 Co11 129.4(15)
N20 N19 Co11 114.0(13)
N19 N20 C20 116.2(17)
N19 N20 Co13 111.6(12)
C20 N20 Co13 132.2(15)
C21 N21 N22 115(10)
C21 N21 Co18 131(10)
N22 N21 Co18 111(10)
C22 N22 N21 110(10)
C22 N22 Co12 133(6)
N21 N22 Co12 115(10)
C23 N23 N24 115(10)
C23 N23 Co7 138(10)
N24 N23 Co7 107(10)
N23 N24 C24 104(10)
N23 N24 Co19 116(10)
C24 N24 Co19 139(6)
C21' N21' N22' 112(10)
C21' N21' Co18 136(10)
N22' N21' Co18 112(10)
C22' N22' N21' 112(10)
C22' N22' Co19 137(7)
N21' N22' Co19 111(10)
C23' N23' N24' 111(10)
C23' N23' Co7 138(10)
N24' N23' Co7 111(10)
C24' N24' N23' 109(10)
C24' N24' Co15 135(5)
N23' N24' Co15 115(10)
S25 O1 Co1 127.5(6)
S25 O1 Co2 127.2(6)
Co1 O1 Co2 86.1(4)
S25 O1 Co9 127.7(6)
Co1 O1 Co9 87.3(4)
Co2 O1 Co9 87.2(4)
S25 O2 Co3 127.9(6)
S25 O2 Co4 128.8(6)
Co3 O2 Co4 86.4(3)
S25 O2 Co8 126.3(6)
Co3 O2 Co8 87.2(4)
Co4 O2 Co8 86.1(3)
S25 O3 Co6 128.2(6)
S25 O3 Co5 126.8(6)
Co6 O3 Co5 86.8(4)
S25 O3 Co10 127.0(6)
Co6 O3 Co10 87.3(4)
Co5 O3 Co10 86.9(4)
S25 O4 Co7 125.8(6)
S25 O4 Co18 126.6(6)
Co7 O4 Co18 88.3(3)
S25 O4 Co13 129.7(6)
Co7 O4 Co13 86.8(3)
Co18 O4 Co13 86.0(3)
Co6 O5 Co5 110.2(5)
Co6 O5 Co16 97.8(5)
Co5 O5 Co16 97.8(5)
Co6 O5 H5A 116.2
Co5 O5 H5A 116.1
Co16 O5 H5A 116.0
Co10 O6 Co16 98.2(5)
Co10 O6 Co6 109.6(5)
Co16 O6 Co6 96.6(4)
Co10 O6 H6A 116.5
Co16 O6 H6A 116.5
Co6 O6 H6A 116.4
Co1 O7 Co6 132.3(6)
Co1 O7 Co11 93.0(5)
Co6 O7 Co11 91.0(5)
Co13 O8 Co6 133.2(6)
Co13 O8 Co11 91.4(5)
Co6 O8 Co11 89.0(4)
Co13 O8 H8A 111.7
Co6 O8 H8A 111.5
Co11 O8 H8A 111.7
Co10 O9 Co5 112.7(6)
Co10 O9 Co16 97.9(5)
Co5 O9 Co16 96.7(4)
Co10 O9 H9A 115.6
Co5 O9 H9A 115.6
Co16 O9 H9A 115.5
Co10 O10 Co9 133.1(6)
Co10 O10 Co17 94.0(4)
Co9 O10 Co17 92.4(4)
Co10 O10 H10A 110.5
Co9 O10 H10A 110.4
Co17 O10 H10A 110.4
Co8 O11 Co10 130.9(6)
Co8 O11 Co17 93.8(5)
Co10 O11 Co17 90.4(4)
Co8 O11 H11A 111.8
Co10 O11 H11A 111.7
Co17 O11 H11A 111.8
Co4 O12 Co5 136.2(6)
Co4 O12 Co15 94.0(4)
Co5 O12 Co15 91.1(4)
Co4 O12 H12A 109.6
Co5 O12 H12A 109.5
Co15 O12 H12A 109.5
Co7 O13 Co5 131.1(6)
Co7 O13 Co15 93.6(5)
Co5 O13 Co15 91.0(4)
Co7 O13 H13A 111.6
Co5 O13 H13A 111.6
Co15 O13 H13A 111.6
Co4 O14 Co8 113.1(5)
Co4 O14 Co14 100.1(5)
Co8 O14 Co14 92.6(5)
Co4 O14 H14A 115.9
Co8 O14 H14A 115.9
Co14 O14 H14A 115.9
Co4 O15 Co7 132.3(6)
Co4 O15 Co15 93.0(5)
Co7 O15 Co15 91.7(5)
Co4 O15 H15A 111.1
Co7 O15 H15A 111.1
Co15 O15 H15A 111.1
Co3 O16 Co4 109.1(5)
Co3 O16 Co14 95.9(5)
Co4 O16 Co14 98.5(5)
Co3 O16 H16A 116.7
Co4 O16 H16A 116.7
Co14 O16 H16A 116.7
Co8 O17 Co3 114.5(6)
Co8 O17 Co14 95.9(5)
Co3 O17 Co14 96.9(5)
Co8 O17 H17A 115.5
Co3 O17 H17A 115.4
Co14 O17 H17A 115.5
Co3 O18 Co18 133.6(6)
Co3 O18 Co12 94.2(5)
Co18 O18 Co12 92.7(4)
Co3 O18 H18A 110.2
Co18 O18 H18A 110.2
Co12 O18 H18A 110.2
Co2 O19 Co3 132.2(6)
Co2 O19 Co12 93.1(4)
Co3 O19 Co12 93.7(4)
Co2 O19 H19A 110.7
Co3 O19 H19A 110.8
Co12 O19 H19A 110.7
Co18 O20 Co2 128.9(6)
Co18 O20 Co12 94.8(4)
Co2 O20 Co12 91.1(4)
Co18 O20 H20A 112.2
Co2 O20 H20A 112.1
Co12 O20 H20A 112.2
Co9 O21 Co2 113.0(5)
Co9 O21 Co20 98.0(5)
Co2 O21 Co20 95.8(4)
Co9 O21 H21A 115.7
Co2 O21 H21A 115.7
Co20 O21 H21A 115.6
Co1 O22 Co2 111.5(5)
Co1 O22 Co20 97.7(5)
Co2 O22 Co20 96.8(5)
Co1 O22 H22A 116.0
Co2 O22 H22A 116.0
Co20 O22 H22A 116.0
Co8 O23 Co9 129.3(5)
Co8 O23 Co17 93.9(5)
Co9 O23 Co17 91.9(4)
Co8 O23 H23A 112.1
Co9 O23 H23A 112.0
Co17 O23 H23A 112.0
Co1 O24 Co9 111.9(5)
Co1 O24 Co20 96.7(5)
Co9 O24 Co20 97.2(5)
Co1 O24 H24A 116.0
Co9 O24 H24A 115.9
Co20 O24 H24A 116.0
Co13 O25 Co1 136.5(6)
Co13 O25 Co11 94.1(5)
Co1 O25 Co11 89.8(4)
Co13 O25 H25D 109.7
Co1 O25 H25D 109.6
Co11 O25 H25D 109.7
Co13 O26 Co7 109.3(5)
Co13 O26 Co19 101.2(5)
Co7 O26 Co19 91.6(5)
Co13 O26 H26A 117.1
Co7 O26 H26A 116.9
Co19 O26 H26A 117.1
Co13 O27 Co18 111.0(5)
Co13 O27 Co19 101.1(5)
Co18 O27 Co19 92.1(4)
Co13 O27 H27A 116.4
Co18 O27 H27A 116.4
Co19 O27 H27A 116.4
Co18 O28 Co7 114.2(6)
Co18 O28 Co19 96.8(5)
Co7 O28 Co19 96.3(5)
Co18 O28 H28A 115.5
Co7 O28 H28A 115.5
Co19 O28 H28A 115.5
C25 O29 Co19 91.8(12)
C2 S1 C1 96.3(11)
C1 S2 Co16 109.7(8)
C4 S3 C3 93.4(11)
C3 S4 Co16 110.3(8)
C5 S5 C6 94.4(11)
C5 S6 Co16 111.0(8)
C7 S7 C8 101.1(15)
C9 S9 C10 92.4(12)
C9 S10 Co17 107.3(10)
C12 S11 C11 92.9(10)
C11 S12 Co14 109.2(8)
C14 S13 C13 91.2(10)
C13 S14 Co20 109.1(8)
C15 S15 C16 93.6(12)
C15 S16 Co20 107.7(8)
C18 S17 C17 97.0(13)
C17 S18 Co20 107.7(10)
C20 S19 C19 94.2(11)
C21 S21 C22 88(4)
C21 S22 Co19 111(3)
C23 S23 C24 83(3)
C23 S24 Co15 103(3)
O2 S25 O1 109.3(6)
O2 S25 O4 110.5(6)
O1 S25 O4 109.0(7)
O2 S25 O3 110.3(7)
O1 S25 O3 108.9(7)
O4 S25 O3 108.9(7)
C8 S8' Co14 116.3(10)
C21' S21' C22' 86(4)
C21' S22' Co12 101(2)
C23' S23' C24' 82(3)
C23' S24' Co19 105(3)
N1 C1 S2 131.1(16)
N1 C1 S1 101.6(16)
S2 C1 S1 127.3(15)
N2 C2 S1 108.0(16)
N2 C2 H2 126.0
S1 C2 H2 126.0
N3 C3 S4 125.7(17)
N3 C3 S3 109.1(15)
S4 C3 S3 125.1(14)
N4 C4 S3 105.9(16)
N4 C4 H4 127.0
S3 C4 H4 127.0
N5 C5 S6 129.3(16)
N5 C5 S5 105.0(14)
S6 C5 S5 125.7(14)
N6 C6 S5 108.1(15)
N6 C6 H6 126.0
S5 C6 H6 126.0
N7 C7 S8 120(3)
N7 C7 S7 101(2)
S8 C7 S7 137(3)
N7 C7 H7 129.6
S8 C7 H7 14.6
S7 C7 H7 129.6
N8 C8 S7 99.3(19)
N8 C8 S8' 121(2)
S7 C8 S8' 137.6(19)
N8 C8 H8 130.4
S7 C8 H8 130.4
S8' C8 H8 14.9
N9 C9 S10 135.1(19)
N9 C9 S9 104.3(18)
S10 C9 S9 120.1(17)
N10 C10 S9 112.4(18)
N10 C10 H10 123.8
S9 C10 H10 123.8
N11 C11 S12 129.7(16)
N11 C11 S11 106.1(14)
S12 C11 S11 124.2(12)
N12 C12 S11 110.3(15)
N12 C12 H12 124.8
S11 C12 H12 124.8
N13 C13 S14 128.5(17)
N13 C13 S13 109.1(15)
S14 C13 S13 122.3(13)
N14 C14 S13 110.5(16)
N14 C14 H14 124.7
S13 C14 H14 124.7
N15 C15 S16 131.1(18)
N15 C15 S15 106.6(17)
S16 C15 S15 122.2(16)
N16 C16 S15 108.1(17)
N16 C16 H16 126.0
S15 C16 H16 126.0
N17 C17 S18 138(2)
N17 C17 S17 99.0(16)
S18 C17 S17 123.1(17)
N18 C18 S17 108.3(19)
N18 C18 H18 125.9
S17 C18 H18 125.9
N19 C19 S20 129.0(18)
N19 C19 S19 106.4(16)
S20 C19 S19 122.6(14)
N20 C20 S19 106.5(17)
N20 C20 H20 126.7
S19 C20 H20 126.7
N21 C21 S22 125(10)
N21 C21 S21 113(10)
S22 C21 S21 122(6)
N22 C22 S21 115(6)
N22 C22 H22 122.6
S21 C22 H22 122.6
N23 C23 S24 127(10)
N23 C23 S23 108(10)
S24 C23 S23 117(4)
N24 C24 S23 113(6)
N24 C24 H24 123.5
S23 C24 H24 123.5
N21' C21' S22' 129(10)
N21' C21' S21' 115(10)
S22' C21' S21' 115(4)
N22' C22' S21' 115(6)
N22' C22' H22' 122.5
S21' C22' H22' 122.5
N23' C23' S24' 126(10)
N23' C23' S23' 116(10)
S24' C23' S23' 117(4)
N24' C24' S23' 117(5)
N24' C24' H24' 121.7
S23' C24' H24' 121.7
O29 C25 H25A 109.5
O29 C25 H25B 109.5
H25A C25 H25B 109.5
O29 C25 H25C 109.5
H25A C25 H25C 109.5
H25B C25 H25C 109.5

loop_
_geom_bond_atom_site_label_1
_geom_bond_atom_site_label_2
_geom_bond_distance
Co1 O7 1.985(13)
Co1 O22 1.997(12)
Co1 O24 2.011(11)
Co1 O25 2.053(11)
Co1 N15 2.109(16)
Co1 O1 2.400(11)
Co1 Co11 2.958(4)
Co2 O22 2.009(10)
Co2 O19 2.024(10)
Co2 O21 2.037(11)
Co2 N13 2.073(17)
Co2 O20 2.078(10)
Co2 O1 2.452(12)
Co2 Co12 2.981(3)
Co3 O18 1.989(11)
Co3 O16 1.997(11)
Co3 O17 2.024(12)
Co3 O19 2.027(11)
Co3 N11 2.149(16)
Co3 O2 2.405(11)
Co3 Co12 2.997(4)
Co4 O12 2.004(11)
Co4 O14 2.016(12)
Co4 O15 2.037(11)
Co4 O16 2.081(12)
Co4 N8 2.293(17)
Co4 O2 2.450(10)
Co5 O5 2.014(11)
Co5 O13 2.031(11)
Co5 O9 2.042(11)
Co5 O12 2.045(11)
Co5 N3 2.110(18)
Co5 O3 2.426(12)
Co5 Co15 2.977(3)
Co6 O5 2.005(12)
Co6 O8 2.058(11)
Co6 O7 2.058(12)
Co6 O6 2.065(10)
Co6 N1 2.165(16)
Co6 O3 2.369(11)
Co6 Co11 2.958(4)
Co7 N23' 2.0(7)
Co7 O13 1.993(12)
Co7 O28 2.029(12)
Co7 O15 2.074(11)
Co7 O26 2.110(11)
Co7 N23 2.1(6)
Co7 O4 2.424(10)
Co8 O11 1.990(12)
Co8 O23 2.010(11)
Co8 O17 2.011(12)
Co8 O14 2.044(12)
Co8 N9 2.169(18)
Co8 O2 2.511(11)
Co9 O21 2.033(12)
Co9 O24 2.043(11)
Co9 O23 2.058(11)
Co9 O10 2.075(12)
Co9 N17 2.200(16)
Co9 O1 2.469(11)
Co10 O9 1.996(11)
Co10 O10 2.000(11)
Co10 O6 2.016(10)
Co10 O11 2.065(11)
Co10 N5 2.128(15)
Co10 O3 2.459(11)
Co11 N19 2.055(16)
Co11 O7 2.089(11)
Co11 N2 2.125(18)
Co11 O25 2.135(12)
Co11 O8 2.162(11)
Co11 N16 2.218(19)
Co12 O19 2.081(11)
Co12 O20 2.097(11)
Co12 O18 2.100(11)
Co12 N22 2.11(4)
Co12 N12 2.127(16)
Co12 N14 2.150(17)
Co12 S22' 2.527(16)
Co13 O25 1.984(11)
Co13 O27 2.020(12)
Co13 O26 2.034(12)
Co13 O8 2.051(12)
Co13 N20 2.181(15)
Co13 O4 2.495(10)
Co14 O17 2.036(12)
Co14 O16 2.095(11)
Co14 O14 2.111(12)
Co14 N10 2.31(2)
Co14 S12 2.511(7)
Co14 S8' 2.636(13)
Co15 O12 2.125(11)
Co15 O15 2.128(12)
Co15 O13 2.140(11)
Co15 N24' 2.16(5)
Co15 N4 2.224(19)
Co15 N7 2.23(2)
Co15 S24 2.398(13)
Co16 O6 2.055(11)
Co16 O5 2.077(11)
Co16 O9 2.081(11)
Co16 S2 2.488(6)
Co16 S6 2.503(6)
Co16 S4 2.529(7)
Co17 O10 2.104(10)
Co17 O23 2.141(12)
Co17 N6 2.148(18)
Co17 O11 2.162(11)
Co17 N18 2.20(2)
Co17 S10 2.381(7)
Co18 O20 1.989(11)
Co18 O28 2.006(12)
Co18 N21 2.0(6)
Co18 O18 2.057(11)
Co18 O27 2.065(11)
Co18 N21' 2.1(5)
Co18 O4 2.440(11)
Co19 O28 2.056(11)
Co19 O26 2.137(12)
Co19 O27 2.152(11)
Co19 O29 2.171(16)
Co19 N24 2.33(6)
Co19 N22' 2.35(9)
Co19 S22 2.36(3)
Co19 S24' 2.367(17)
Co20 O22 2.079(11)
Co20 O21 2.082(11)
Co20 O24 2.096(13)
Co20 S14 2.502(7)
Co20 S16 2.511(6)
Co20 S18 2.564(7)
N1 N2 1.38(2)
N1 C1 1.39(3)
N2 C2 1.38(2)
N3 C3 1.37(2)
N3 N4 1.39(2)
N4 C4 1.37(2)
N5 C5 1.37(2)
N5 N6 1.384(19)
N6 C6 1.38(2)
N7 C7 1.38(3)
N7 N8 1.43(2)
N8 C8 1.34(3)
N9 C9 1.38(3)
N9 N10 1.41(2)
N10 C10 1.37(3)
N11 N12 1.377(19)
N11 C11 1.38(2)
N12 C12 1.36(2)
N13 C13 1.36(2)
N13 N14 1.386(19)
N14 C14 1.36(2)
N15 N16 1.39(2)
N15 C15 1.39(3)
N16 C16 1.36(2)
N17 C17 1.38(3)
N17 N18 1.41(2)
N18 C18 1.37(3)
N19 C19 1.37(2)
N19 N20 1.38(2)
N20 C20 1.38(2)
N21 C21 1.4(3)
N21 N22 1.4(5)
N22 C22 1.38(8)
N23 C23 1.4(9)
N23 N24 1.4(8)
N24 C24 1.41(7)
N21' C21' 1.4(6)
N21' N22' 1.4(3)
N22' C22' 1.38(11)
N23' C23' 1.4(5)
N23' N24' 1.4(10)
N24' C24' 1.40(7)
O1 S25 1.472(11)
O2 S25 1.462(10)
O3 S25 1.485(12)
O4 S25 1.484(10)
O5 H5A 0.8500
O6 H6A 0.8500
O8 H8A 0.8501
O9 H9A 0.8501
O10 H10A 0.8501
O11 H11A 0.8501
O12 H12A 0.8499
O13 H13A 0.8500
O14 H14A 0.8502
O15 H15A 0.8501
O16 H16A 0.8501
O17 H17A 0.8500
O18 H18A 0.8501
O19 H19A 0.8502
O20 H20A 0.8499
O21 H21A 0.8499
O22 H22A 0.9800
O23 H23A 0.8499
O24 H24A 0.8499
O25 H25D 0.8499
O26 H26A 0.8501
O27 H27A 0.9800
O28 H28A 0.8499
O29 C25 1.39(2)
S1 C2 1.76(2)
S1 C1 1.78(2)
S2 C1 1.60(2)
S3 C4 1.76(2)
S3 C3 1.76(2)
S4 C3 1.67(2)
S5 C5 1.770(19)
S5 C6 1.77(2)
S6 C5 1.59(2)
S7 C7 1.77(3)
S7 C8 1.79(3)
S8 C7 1.61(3)
S9 C9 1.78(2)
S9 C10 1.79(3)
S10 C9 1.58(3)
S11 C12 1.758(19)
S11 C11 1.76(2)
S12 C11 1.62(2)
S13 C14 1.756(19)
S13 C13 1.77(2)
S14 C13 1.66(2)
S15 C15 1.77(2)
S15 C16 1.77(3)
S16 C15 1.60(3)
S17 C18 1.78(3)
S17 C17 1.79(2)
S18 C17 1.57(3)
S19 C20 1.76(2)
S19 C19 1.77(2)
S20 C19 1.68(2)
S21 C21 1.75(10)
S21 C22 1.75(8)
S22 C21 1.66(12)
S23 C23 1.77(7)
S23 C24 1.79(7)
S24 C23 1.73(8)
S8' C8 1.84(3)
S21' C21' 1.76(7)
S21' C22' 1.76(7)
S22' C21' 1.70(9)
S23' C23' 1.78(8)
S23' C24' 1.78(7)
S24' C23' 1.72(9)
C2 H2 0.9300
C4 H4 0.9300
C6 H6 0.9300
C7 H7 0.9300
C8 H8 0.9300
C10 H10 0.9300
C12 H12 0.9300
C14 H14 0.9300
C16 H16 0.9300
C18 H18 0.9300
C20 H20 0.9300
C22 H22 0.9300
C24 H24 0.9300
C22' H22' 0.9300
C24' H24' 0.9300
C25 H25A 0.9600
C25 H25B 0.9600
C25 H25C 0.9600

loop_
_geom_torsion_atom_site_label_1
_geom_torsion_atom_site_label_2
_geom_torsion_atom_site_label_3
_geom_torsion_atom_site_label_4
_geom_torsion
O7 Co1 Co11 N19 -161.8(9)
O22 Co1 Co11 N19 15.8(9)
O24 Co1 Co11 N19 161.7(8)
O25 Co1 Co11 N19 -22.1(8)
N15 Co1 Co11 N19 90.3(9)
O1 Co1 Co11 N19 -92.6(8)
O22 Co1 Co11 O7 177.5(7)
O24 Co1 Co11 O7 -36.5(7)
O25 Co1 Co11 O7 139.7(6)
N15 Co1 Co11 O7 -107.9(7)
O1 Co1 Co11 O7 69.1(6)
O7 Co1 Co11 N2 17.8(8)
O22 Co1 Co11 N2 -164.6(8)
O24 Co1 Co11 N2 -18.7(8)
O25 Co1 Co11 N2 157.6(8)
N15 Co1 Co11 N2 -90.1(8)
O1 Co1 Co11 N2 87.0(7)
O7 Co1 Co11 O25 -139.7(6)
O22 Co1 Co11 O25 37.8(6)
O24 Co1 Co11 O25 -176.2(7)
N15 Co1 Co11 O25 112.4(7)
O1 Co1 Co11 O25 -70.6(5)
O7 Co1 Co11 O8 -72.6(6)
O22 Co1 Co11 O8 104.9(5)
O24 Co1 Co11 O8 -109.1(6)
O25 Co1 Co11 O8 67.1(5)
N15 Co1 Co11 O8 179.5(6)
O1 Co1 Co11 O8 -3.5(4)
O7 Co1 Co11 N16 108.2(7)
O22 Co1 Co11 N16 -74.3(7)
O24 Co1 Co11 N16 71.7(7)
O25 Co1 Co11 N16 -112.1(7)
N15 Co1 Co11 N16 0.3(7)
O1 Co1 Co11 N16 177.3(6)
O7 Co1 Co11 Co6 -31.7(5)
O22 Co1 Co11 Co6 145.8(5)
O24 Co1 Co11 Co6 -68.3(5)
O25 Co1 Co11 Co6 108.0(5)
N15 Co1 Co11 Co6 -139.7(5)
O1 Co1 Co11 Co6 37.4(3)
O5 Co6 Co11 N19 -16.8(9)
O8 Co6 Co11 N19 19.9(8)
O7 Co6 Co11 N19 160.7(8)
O6 Co6 Co11 N19 -160.3(8)
N1 Co6 Co11 N19 -90.5(8)
O3 Co6 Co11 N19 92.3(8)
O5 Co6 Co11 O7 -177.5(7)
O8 Co6 Co11 O7 -140.8(6)
O6 Co6 Co11 O7 39.0(6)
N1 Co6 Co11 O7 108.8(7)
O3 Co6 Co11 O7 -68.4(5)
O5 Co6 Co11 N2 73.9(7)
O8 Co6 Co11 N2 110.6(6)
O7 Co6 Co11 N2 -108.6(7)
O6 Co6 Co11 N2 -69.6(7)
N1 Co6 Co11 N2 0.2(7)
O3 Co6 Co11 N2 -177.0(5)
O5 Co6 Co11 O25 -105.6(6)
O8 Co6 Co11 O25 -68.9(5)
O7 Co6 Co11 O25 71.9(5)
O6 Co6 Co11 O25 110.9(5)
N1 Co6 Co11 O25 -179.3(6)
O3 Co6 Co11 O25 3.5(4)
O5 Co6 Co11 O8 -36.7(7)
O7 Co6 Co11 O8 140.8(6)
O6 Co6 Co11 O8 179.8(6)
N1 Co6 Co11 O8 -110.4(7)
O3 Co6 Co11 O8 72.4(5)
O5 Co6 Co11 N16 164.5(8)
O8 Co6 Co11 N16 -158.8(8)
O7 Co6 Co11 N16 -18.0(8)
O6 Co6 Co11 N16 21.0(8)
N1 Co6 Co11 N16 90.8(8)
O3 Co6 Co11 N16 -86.4(7)
O5 Co6 Co11 Co1 -147.0(5)
O8 Co6 Co11 Co1 -110.3(4)
O7 Co6 Co11 Co1 30.5(5)
O6 Co6 Co11 Co1 69.5(5)
N1 Co6 Co11 Co1 139.3(5)
O3 Co6 Co11 Co1 -37.9(3)
O22 Co2 Co12 O19 -174.6(7)
O21 Co2 Co12 O19 35.1(7)
N13 Co2 Co12 O19 108.5(6)
O20 Co2 Co12 O19 -141.8(6)
O1 Co2 Co12 O19 -68.4(5)
O22 Co2 Co12 O20 -32.8(7)
O19 Co2 Co12 O20 141.8(6)
O21 Co2 Co12 O20 176.9(7)
N13 Co2 Co12 O20 -109.7(6)
O1 Co2 Co12 O20 73.4(5)
O22 Co2 Co12 O18 -105.0(6)
O19 Co2 Co12 O18 69.6(5)
O21 Co2 Co12 O18 104.7(6)
N13 Co2 Co12 O18 178.1(5)
O20 Co2 Co12 O18 -72.2(5)
O1 Co2 Co12 O18 1.2(4)
O22 Co2 Co12 N22 -25(2)
O19 Co2 Co12 N22 150(2)
O21 Co2 Co12 N22 -175(2)
N13 Co2 Co12 N22 -101(2)
O20 Co2 Co12 N22 8(2)
O1 Co2 Co12 N22 82(2)
O22 Co2 Co12 N12 166.5(8)
O19 Co2 Co12 N12 -18.8(7)
O21 Co2 Co12 N12 16.2(8)
N13 Co2 Co12 N12 89.6(7)
O20 Co2 Co12 N12 -160.6(7)
O1 Co2 Co12 N12 -87.2(7)
O22 Co2 Co12 N14 77.2(7)
O19 Co2 Co12 N14 -108.2(6)
O21 Co2 Co12 N14 -73.1(6)
N13 Co2 Co12 N14 0.2(6)
O20 Co2 Co12 N14 110.0(6)
O1 Co2 Co12 N14 -176.6(5)
O22 Co2 Co12 S22' 11.9(10)
O19 Co2 Co12 S22' -173.5(9)
O21 Co2 Co12 S22' -138.4(9)
N13 Co2 Co12 S22' -65.1(9)
O20 Co2 Co12 S22' 44.7(9)
O1 Co2 Co12 S22' 118.1(8)
O22 Co2 Co12 Co3 -143.9(5)
O19 Co2 Co12 Co3 30.7(5)
O21 Co2 Co12 Co3 65.8(5)
N13 Co2 Co12 Co3 139.2(4)
O20 Co2 Co12 Co3 -111.1(4)
O1 Co2 Co12 Co3 -37.7(3)
O18 Co3 Co12 O19 139.3(7)
O16 Co3 Co12 O19 -177.7(7)
O17 Co3 Co12 O19 -33.3(6)
N11 Co3 Co12 O19 -105.8(6)
O2 Co3 Co12 O19 70.0(5)
O18 Co3 Co12 O20 67.7(5)
O16 Co3 Co12 O20 110.8(6)
O17 Co3 Co12 O20 -104.8(5)
O19 Co3 Co12 O20 -71.6(5)
N11 Co3 Co12 O20 -177.4(5)
O2 Co3 Co12 O20 -1.5(4)
O16 Co3 Co12 O18 43.1(7)
O17 Co3 Co12 O18 -172.6(7)
O19 Co3 Co12 O18 -139.3(7)
N11 Co3 Co12 O18 114.9(7)
O2 Co3 Co12 O18 -69.2(5)
O18 Co3 Co12 N22 -18(2)
O16 Co3 Co12 N22 25(2)
O17 Co3 Co12 N22 169(2)
O19 Co3 Co12 N22 -158(2)
N11 Co3 Co12 N22 96(2)
O2 Co3 Co12 N22 -88(2)
O18 Co3 Co12 N12 -113.1(6)
O16 Co3 Co12 N12 -70.1(7)
O17 Co3 Co12 N12 74.3(6)
O19 Co3 Co12 N12 107.6(6)
N11 Co3 Co12 N12 1.8(7)
O2 Co3 Co12 N12 177.6(5)
O18 Co3 Co12 N14 156.5(7)
O16 Co3 Co12 N14 -160.4(8)
O17 Co3 Co12 N14 -16.0(8)
O19 Co3 Co12 N14 17.3(7)
N11 Co3 Co12 N14 -88.6(7)
O2 Co3 Co12 N14 87.3(6)
O18 Co3 Co12 S22' -46.0(8)
O16 Co3 Co12 S22' -2.9(9)
O17 Co3 Co12 S22' 141.4(8)
O19 Co3 Co12 S22' 174.7(8)
N11 Co3 Co12 S22' 68.9(8)
O2 Co3 Co12 S22' -115.2(8)
O18 Co3 Co12 Co2 108.4(5)
O16 Co3 Co12 Co2 151.5(5)
O17 Co3 Co12 Co2 -64.1(5)
O19 Co3 Co12 Co2 -30.9(5)
N11 Co3 Co12 Co2 -136.7(5)
O2 Co3 Co12 Co2 39.2(3)
O5 Co5 Co15 O12 174.5(7)
O13 Co5 Co15 O12 138.3(7)
O9 Co5 Co15 O12 -37.6(7)
N3 Co5 Co15 O12 -111.3(6)
O3 Co5 Co15 O12 66.6(5)
O5 Co5 Co15 O15 107.1(6)
O13 Co5 Co15 O15 70.8(6)
O9 Co5 Co15 O15 -105.0(6)
O12 Co5 Co15 O15 -67.5(5)
N3 Co5 Co15 O15 -178.7(6)
O3 Co5 Co15 O15 -0.8(4)
O5 Co5 Co15 O13 36.2(7)
O9 Co5 Co15 O13 -175.9(7)
O12 Co5 Co15 O13 -138.3(7)
N3 Co5 Co15 O13 110.4(7)
O3 Co5 Co15 O13 -71.7(6)
O5 Co5 Co15 N24' 30.4(19)
O13 Co5 Co15 N24' -5.9(19)
O9 Co5 Co15 N24' 178.3(19)
O12 Co5 Co15 N24' -144.2(19)
N3 Co5 Co15 N24' 104.5(19)
O3 Co5 Co15 N24' -77.5(19)
O5 Co5 Co15 N4 -75.6(7)
O13 Co5 Co15 N4 -111.9(7)
O9 Co5 Co15 N4 72.3(7)
O12 Co5 Co15 N4 109.8(7)
N3 Co5 Co15 N4 -1.4(7)
O3 Co5 Co15 N4 176.5(6)
O5 Co5 Co15 N7 -162.3(10)
O13 Co5 Co15 N7 161.5(10)
O9 Co5 Co15 N7 -14.3(10)
O12 Co5 Co15 N7 23.2(10)
N3 Co5 Co15 N7 -88.1(10)
O3 Co5 Co15 N7 89.8(9)
O5 Co5 Co15 S24 -11.8(9)
O13 Co5 Co15 S24 -48.0(9)
O9 Co5 Co15 S24 136.1(8)
O12 Co5 Co15 S24 173.6(8)
N3 Co5 Co15 S24 62.4(8)
O3 Co5 Co15 S24 -119.7(8)
O5 Co6 N1 N2 -139.6(12)
O8 Co6 N1 N2 -43.6(12)
O7 Co6 N1 N2 41.6(12)
O6 Co6 N1 N2 138.7(12)
O3 Co6 N1 N2 155(5)
Co11 Co6 N1 N2 -0.3(10)
O5 Co6 N1 C1 38.5(17)
O8 Co6 N1 C1 134.5(17)
O7 Co6 N1 C1 -140.3(17)
O6 Co6 N1 C1 -43.2(17)
O3 Co6 N1 C1 -27(6)
Co11 Co6 N1 C1 177.8(18)
C1 N1 N2 C2 0(3)
Co6 N1 N2 C2 178.1(13)
C1 N1 N2 Co11 -177.7(15)
Co6 N1 N2 Co11 0.5(15)
N19 Co11 N2 N1 126.1(13)
O7 Co11 N2 N1 -41.7(12)
O25 Co11 N2 N1 1(3)
O8 Co11 N2 N1 40.3(12)
N16 Co11 N2 N1 -125.6(13)
Co1 Co11 N2 N1 -53.6(14)
Co6 Co11 N2 N1 -0.4(11)
N19 Co11 N2 C2 -51(2)
O7 Co11 N2 C2 141(2)
O25 Co11 N2 C2 -175.7(16)
O8 Co11 N2 C2 -136.6(19)
N16 Co11 N2 C2 58(2)
Co1 Co11 N2 C2 129.5(18)
Co6 Co11 N2 C2 -177(2)
O5 Co5 N3 C3 -40.9(19)
O13 Co5 N3 C3 -139.1(19)
O9 Co5 N3 C3 40.9(19)
O12 Co5 N3 C3 136.8(19)
O3 Co5 N3 C3 14(6)
Co15 Co5 N3 C3 179(2)
O5 Co5 N3 N4 142.9(12)
O13 Co5 N3 N4 44.7(13)
O9 Co5 N3 N4 -135.3(13)
O12 Co5 N3 N4 -39.3(13)
O3 Co5 N3 N4 -162(4)
Co15 Co5 N3 N4 2.3(11)
C3 N3 N4 C4 0(3)
Co5 N3 N4 C4 176.7(15)
C3 N3 N4 Co15 179.9(13)
Co5 N3 N4 Co15 -3.1(15)
O12 Co15 N4 C4 -137(2)
O15 Co15 N4 C4 -169.5(16)
O13 Co15 N4 C4 143(2)
N24' Co15 N4 C4 61(3)
N7 Co15 N4 C4 -51(2)
S24 Co15 N4 C4 38(2)
Co5 Co15 N4 C4 -178(2)
O12 Co15 N4 N3 42.5(12)
O15 Co15 N4 N3 10(2)
O13 Co15 N4 N3 -37.1(12)
N24' Co15 N4 N3 -119.7(19)
N7 Co15 N4 N3 128.7(13)
S24 Co15 N4 N3 -142.5(12)
Co5 Co15 N4 N3 2.2(10)
O9 Co10 N5 C5 -39.6(18)
O10 Co10 N5 C5 138.9(18)
O6 Co10 N5 C5 41.9(18)
O11 Co10 N5 C5 -137.7(18)
O3 Co10 N5 C5 3(6)
O9 Co10 N5 N6 144.8(12)
O10 Co10 N5 N6 -36.7(12)
O6 Co10 N5 N6 -133.7(12)
O11 Co10 N5 N6 46.7(12)
O3 Co10 N5 N6 -173(4)
C5 N5 N6 C6 2(3)
Co10 N5 N6 C6 177.6(14)
C5 N5 N6 Co17 178.7(14)
Co10 N5 N6 Co17 -5.2(15)
O10 Co17 N6 C6 -141(2)
O23 Co17 N6 C6 178.6(16)
O11 Co17 N6 C6 140(2)
N18 Co17 N6 C6 -54(2)
S10 Co17 N6 C6 38(2)
O10 Co17 N6 N5 42.7(12)
O23 Co17 N6 N5 2(3)
O11 Co17 N6 N5 -36.2(13)
N18 Co17 N6 N5 129.7(13)
S10 Co17 N6 N5 -138.2(12)
O12 Co15 N7 C7 135(2)
O15 Co15 N7 C7 -148(2)
O13 Co15 N7 C7 169.5(18)
N24' Co15 N7 C7 -71(3)
N4 Co15 N7 C7 50(2)
S24 Co15 N7 C7 -42(2)
Co5 Co15 N7 C7 120(2)
O12 Co15 N7 N8 -38.0(13)
O15 Co15 N7 N8 39.1(13)
O13 Co15 N7 N8 -4(3)
N24' Co15 N7 N8 116(2)
N4 Co15 N7 N8 -123.6(13)
S24 Co15 N7 N8 144.8(13)
Co5 Co15 N7 N8 -53.7(15)
C7 N7 N8 C8 16(3)
Co15 N7 N8 C8 -169.7(16)
C7 N7 N8 Co4 -174.9(16)
Co15 N7 N8 Co4 -0.7(15)
O12 Co4 N8 C8 -150.4(19)
O14 Co4 N8 C8 -52.8(19)
O15 Co4 N8 C8 127.7(19)
O16 Co4 N8 C8 28(2)
O2 Co4 N8 C8 -42(8)
O12 Co4 N8 N7 41.9(12)
O14 Co4 N8 N7 139.5(12)
O15 Co4 N8 N7 -40.0(12)
O16 Co4 N8 N7 -139.4(12)
O2 Co4 N8 N7 150(7)
O11 Co8 N9 C9 -42(2)
O23 Co8 N9 C9 44(2)
O17 Co8 N9 C9 138(2)
O14 Co8 N9 C9 -139(2)
O2 Co8 N9 C9 171.0(15)
O11 Co8 N9 N10 142.3(15)
O23 Co8 N9 N10 -132.1(15)
O17 Co8 N9 N10 -37.6(15)
O14 Co8 N9 N10 45.7(16)
O2 Co8 N9 N10 -5(3)
C9 N9 N10 C10 -10(3)
Co8 N9 N10 C10 166.4(17)
C9 N9 N10 Co14 179.5(19)
Co8 N9 N10 Co14 -4.6(18)
O17 Co14 N10 C10 -121(3)
O16 Co14 N10 C10 -157(2)
O14 Co14 N10 C10 157(3)
S12 Co14 N10 C10 -29(3)
S8' Co14 N10 C10 70(3)
O17 Co14 N10 N9 44.7(15)
O16 Co14 N10 N9 9(3)
O14 Co14 N10 N9 -36.8(15)
S12 Co14 N10 N9 136.8(14)
S8' Co14 N10 N9 -124.0(15)
O18 Co3 N11 N12 36.6(12)
O16 Co3 N11 N12 137.7(12)
O17 Co3 N11 N12 -139.3(12)
O19 Co3 N11 N12 -44.8(12)
O2 Co3 N11 N12 -144(5)
Co12 Co3 N11 N12 -2.7(10)
O18 Co3 N11 C11 -142.5(17)
O16 Co3 N11 C11 -41.4(18)
O17 Co3 N11 C11 41.6(18)
O19 Co3 N11 C11 136.1(18)
O2 Co3 N11 C11 37(6)
Co12 Co3 N11 C11 178.2(18)
C11 N11 N12 C12 1(2)
Co3 N11 N12 C12 -178.7(13)
C11 N11 N12 Co12 -177.0(14)
Co3 N11 N12 Co12 3.8(14)
O19 Co12 N12 C12 -139(2)
O20 Co12 N12 C12 -176.5(15)
O18 Co12 N12 C12 143.1(19)
N22 Co12 N12 C12 62(3)
N14 Co12 N12 C12 -56(2)
S22' Co12 N12 C12 37(2)
Co2 Co12 N12 C12 -126.5(18)
Co3 Co12 N12 C12 -179(2)
O19 Co12 N12 N11 37.5(12)
O20 Co12 N12 N11 0(3)
O18 Co12 N12 N11 -40.3(12)
N22 Co12 N12 N11 -121(2)
N14 Co12 N12 N11 120.8(12)
S22' Co12 N12 N11 -146.6(12)
Co2 Co12 N12 N11 50.2(14)
Co3 Co12 N12 N11 -2.7(10)
O22 Co2 N13 C13 41.1(17)
O19 Co2 N13 C13 -138.2(17)
O21 Co2 N13 C13 -41.8(17)
O20 Co2 N13 C13 138.8(16)
O1 Co2 N13 C13 -28(6)
Co12 Co2 N13 C13 -179.7(17)
O22 Co2 N13 N14 -139.6(11)
O19 Co2 N13 N14 41.1(11)
O21 Co2 N13 N14 137.5(11)
O20 Co2 N13 N14 -41.9(11)
O1 Co2 N13 N14 151(4)
Co12 Co2 N13 N14 -0.4(10)
C13 N13 N14 C14 -3(2)
Co2 N13 N14 C14 177.8(12)
C13 N13 N14 Co12 180.0(12)
Co2 N13 N14 Co12 0.5(13)
O19 Co12 N14 C14 142.9(19)
O20 Co12 N14 C14 -135.8(18)
O18 Co12 N14 C14 177.3(14)
N22 Co12 N14 C14 -53(3)
N12 Co12 N14 C14 59.3(19)
S22' Co12 N14 C14 -34.5(19)
Co2 Co12 N14 C14 -176.8(19)
Co3 Co12 N14 C14 131.3(17)
O19 Co12 N14 N13 -40.7(11)
O20 Co12 N14 N13 40.6(11)
O18 Co12 N14 N13 -6(2)
N22 Co12 N14 N13 123(2)
N12 Co12 N14 N13 -124.3(11)
S22' Co12 N14 N13 141.9(11)
Co2 Co12 N14 N13 -0.4(9)
Co3 Co12 N14 N13 -52.3(12)
O7 Co1 N15 N16 -42.7(13)
O22 Co1 N15 N16 138.7(13)
O24 Co1 N15 N16 -138.4(14)
O25 Co1 N15 N16 41.4(14)
O1 Co1 N15 N16 -158(4)
Co11 Co1 N15 N16 -0.5(12)
O7 Co1 N15 C15 141.7(19)
O22 Co1 N15 C15 -37.0(19)
O24 Co1 N15 C15 45.9(19)
O25 Co1 N15 C15 -134.3(18)
O1 Co1 N15 C15 26(6)
Co11 Co1 N15 C15 -176(2)
C15 N15 N16 C16 -3(3)
Co1 N15 N16 C16 -179.0(15)
C15 N15 N16 Co11 177.0(14)
Co1 N15 N16 Co11 0.6(16)
N19 Co11 N16 C16 52(2)
O7 Co11 N16 C16 -141(2)
N2 Co11 N16 C16 -56(2)
O25 Co11 N16 C16 139(2)
O8 Co11 N16 C16 176.4(17)
Co1 Co11 N16 C16 179(2)
Co6 Co11 N16 C16 -129(2)
N19 Co11 N16 N15 -127.2(13)
O7 Co11 N16 N15 39.3(13)
N2 Co11 N16 N15 124.4(13)
O25 Co11 N16 N15 -40.5(13)
O8 Co11 N16 N15 -3(3)
Co1 Co11 N16 N15 -0.4(11)
Co6 Co11 N16 N15 51.8(15)
O21 Co9 N17 C17 37.0(17)
O24 Co9 N17 C17 -44.6(17)
O23 Co9 N17 C17 135.7(17)
O10 Co9 N17 C17 -141.7(17)
O1 Co9 N17 C17 -35(6)
O21 Co9 N17 N18 -136.2(13)
O24 Co9 N17 N18 142.2(13)
O23 Co9 N17 N18 -37.5(13)
O10 Co9 N17 N18 45.1(13)
O1 Co9 N17 N18 152(4)
C17 N17 N18 C18 10(3)
Co9 N17 N18 C18 -177.3(16)
C17 N17 N18 Co17 -178.6(17)
Co9 N17 N18 Co17 -5.6(16)
O10 Co17 N18 C18 133(3)
O23 Co17 N18 C18 -147(3)
N6 Co17 N18 C18 48(3)
O11 Co17 N18 C18 -179.1(19)
S10 Co17 N18 C18 -49(3)
O10 Co17 N18 N17 -35.4(14)
O23 Co17 N18 N17 44.6(13)
N6 Co17 N18 N17 -119.7(14)
O11 Co17 N18 N17 13(3)
S10 Co17 N18 N17 142.8(14)
O7 Co11 N19 C19 172(2)
N2 Co11 N19 C19 42(2)
O25 Co11 N19 C19 -153(2)
O8 Co11 N19 C19 129(2)
N16 Co11 N19 C19 -66(2)
Co1 Co11 N19 C19 -138.0(19)
Co6 Co11 N19 C19 115(2)
O7 Co11 N19 N20 4(4)
N2 Co11 N19 N20 -126.2(16)
O25 Co11 N19 N20 38.4(15)
O8 Co11 N19 N20 -39.5(15)
N16 Co11 N19 N20 125.7(16)
Co1 Co11 N19 N20 53.5(18)
Co6 Co11 N19 N20 -53.2(18)
C19 N19 N20 C20 11(3)
Co11 N19 N20 C20 -179.3(16)
C19 N19 N20 Co13 -171.1(17)
Co11 N19 N20 Co13 -0.9(19)
O25 Co13 N20 N19 -40.4(15)
O27 Co13 N20 N19 -138.4(14)
O26 Co13 N20 N19 139.2(15)
O8 Co13 N20 N19 43.7(15)
O4 Co13 N20 N19 24(12)
O25 Co13 N20 C20 138(2)
O27 Co13 N20 C20 40(2)
O26 Co13 N20 C20 -43(2)
O8 Co13 N20 C20 -138(2)
O4 Co13 N20 C20 -158(10)
O20 Co18 N21 C21 -157(43)
O28 Co18 N21 C21 28(43)
O18 Co18 N21 C21 121(42)
O27 Co18 N21 C21 -57(43)
N21' Co18 N21 C21 -8(92)
O4 Co18 N21 C21 13(100)
O20 Co18 N21 N22 46(26)
O28 Co18 N21 N22 -130(26)
O18 Co18 N21 N22 -37(26)
O27 Co18 N21 N22 145(26)
N21' Co18 N21 N22 -166(100)
O4 Co18 N21 N22 -145(100)
C21 N21 N22 C22 0(43)
Co18 N21 N22 C22 162(15)
C21 N21 N22 Co12 -168(26)
Co18 N21 N22 Co12 -7(32)
O19 Co12 N22 C22 -146(5)
O20 Co12 N22 C22 162(5)
O18 Co12 N22 C22 -119(5)
N12 Co12 N22 C22 -33(6)
N14 Co12 N22 C22 78(5)
S22' Co12 N22 C22 34(5)
Co2 Co12 N22 C22 156(4)
Co3 Co12 N22 C22 -107(6)
O19 Co12 N22 N21 19(23)
O20 Co12 N22 N21 -33(23)
O18 Co12 N22 N21 46(23)
N12 Co12 N22 N21 132(23)
N14 Co12 N22 N21 -117(23)
S22' Co12 N22 N21 -160(23)
Co2 Co12 N22 N21 -39(23)
Co3 Co12 N22 N21 59(23)
N23' Co7 N23 C23 23(100)
O13 Co7 N23 C23 -38(83)
O28 Co7 N23 C23 139(82)
O15 Co7 N23 C23 46(83)
O26 Co7 N23 C23 -137(83)
O4 Co7 N23 C23 171(14)
N23' Co7 N23 N24 -156(100)
O13 Co7 N23 N24 142(43)
O28 Co7 N23 N24 -40(44)
O15 Co7 N23 N24 -134(44)
O26 Co7 N23 N24 43(44)
O4 Co7 N23 N24 -8(100)
C23 N23 N24 C24 -4(67)
Co7 N23 N24 C24 176(27)
C23 N23 N24 Co19 -180(40)
Co7 N23 N24 Co19 0(54)
O28 Co19 N24 N23 41(41)
O26 Co19 N24 N23 -43(41)
O27 Co19 N24 N23 -8(41)
O29 Co19 N24 N23 -136(41)
N22' Co19 N24 N23 112(41)
S22 Co19 N24 N23 133(41)
S24' Co19 N24 N23 177(41)
O28 Co19 N24 C24 -133(6)
O26 Co19 N24 C24 143(6)
O27 Co19 N24 C24 179(4)
O29 Co19 N24 C24 51(5)
N22' Co19 N24 C24 -61(6)
S22 Co19 N24 C24 -41(6)
S24' Co19 N24 C24 4(4)
O20 Co18 N21' C21' 35(44)
O28 Co18 N21' C21' -141(44)
N21 Co18 N21' C21' 3(91)
O18 Co18 N21' C21' -48(43)
O27 Co18 N21' C21' 135(43)
O4 Co18 N21' C21' -169(8)
O20 Co18 N21' N22' -144(25)
O28 Co18 N21' N22' 40(26)
N21 Co18 N21' N22' -176(100)
O18 Co18 N21' N22' 133(26)
O27 Co18 N21' N22' -44(27)
O4 Co18 N21' N22' 12(67)
C21' N21' N22' C22' 0(38)
Co18 N21' N22' C22' 180(15)
C21' N21' N22' Co19 -178(22)
Co18 N21' N22' Co19 2(30)
O28 Co19 N22' C22' 141(6)
O26 Co19 N22' C22' -173(4)
O27 Co19 N22' C22' -137(6)
O29 Co19 N22' C22' -25(6)
N24 Co19 N22' C22' 69(6)
S22 Co19 N22' C22' 1(3)
S24' Co19 N22' C22' 44(6)
O28 Co19 N22' N21' -42(22)
O26 Co19 N22' N21' 4(22)
O27 Co19 N22' N21' 40(22)
O29 Co19 N22' N21' 152(22)
N24 Co19 N22' N21' -114(22)
S22 Co19 N22' N21' 178(23)
S24' Co19 N22' N21' -139(22)
O13 Co7 N23' C23' 144(87)
O28 Co7 N23' C23' -39(88)
O15 Co7 N23' C23' -132(89)
O26 Co7 N23' C23' 45(90)
N23 Co7 N23' C23' 26(100)
O4 Co7 N23' C23' -28(100)
O13 Co7 N23' N24' -43(54)
O28 Co7 N23' N24' 134(53)
O15 Co7 N23' N24' 41(51)
O26 Co7 N23' N24' -143(50)
N23 Co7 N23' N24' -162(100)
O4 Co7 N23' N24' 144(93)
C23' N23' N24' C24' 5(73)
Co7 N23' N24' C24' -169(32)
C23' N23' N24' Co15 179(40)
Co7 N23' N24' Co15 4(64)
O12 Co15 N24' C24' 150(4)
O15 Co15 N24' C24' 125(5)
O13 Co15 N24' C24' -155(5)
N4 Co15 N24' C24' -71(5)
N7 Co15 N24' C24' 39(5)
S24 Co15 N24' C24' -24(4)
Co5 Co15 N24' C24' -151(4)
O12 Co15 N24' N23' -21(45)
O15 Co15 N24' N23' -46(44)
O13 Co15 N24' N23' 34(44)
N4 Co15 N24' N23' 118(44)
N7 Co15 N24' N23' -132(44)
S24 Co15 N24' N23' 164(45)
Co5 Co15 N24' N23' 38(45)
O7 Co1 O1 S25 43.9(9)
O22 Co1 O1 S25 -137.1(9)
O24 Co1 O1 S25 139.1(9)
O25 Co1 O1 S25 -40.7(9)
N15 Co1 O1 S25 159(5)
Co11 Co1 O1 S25 2.5(9)
O7 Co1 O1 Co2 179.2(4)
O22 Co1 O1 Co2 -1.9(4)
O24 Co1 O1 Co2 -85.7(4)
O25 Co1 O1 Co2 94.6(4)
N15 Co1 O1 Co2 -66(5)
Co11 Co1 O1 Co2 137.8(2)
O7 Co1 O1 Co9 -93.4(4)
O22 Co1 O1 Co9 85.5(4)
O24 Co1 O1 Co9 1.7(4)
O25 Co1 O1 Co9 -178.0(4)
N15 Co1 O1 Co9 22(5)
Co11 Co1 O1 Co9 -134.8(2)
O22 Co2 O1 S25 137.4(8)
O19 Co2 O1 S25 -42.9(8)
O21 Co2 O1 S25 -138.7(8)
N13 Co2 O1 S25 -153(4)
O20 Co2 O1 S25 40.6(8)
Co12 Co2 O1 S25 -2.3(8)
O22 Co2 O1 Co1 1.9(4)
O19 Co2 O1 Co1 -178.4(4)
O21 Co2 O1 Co1 85.8(4)
N13 Co2 O1 Co1 72(5)
O20 Co2 O1 Co1 -94.9(4)
Co12 Co2 O1 Co1 -137.8(2)
O22 Co2 O1 Co9 -85.6(4)
O19 Co2 O1 Co9 94.2(4)
O21 Co2 O1 Co9 -1.7(4)
N13 Co2 O1 Co9 -16(5)
O20 Co2 O1 Co9 177.7(4)
Co12 Co2 O1 Co9 134.8(2)
O21 Co9 O1 S25 138.3(9)
O24 Co9 O1 S25 -138.9(9)
O23 Co9 O1 S25 40.8(9)
O10 Co9 O1 S25 -42.3(8)
N17 Co9 O1 S25 -149(5)
O21 Co9 O1 Co1 -84.5(4)
O24 Co9 O1 Co1 -1.7(4)
O23 Co9 O1 Co1 177.9(4)
O10 Co9 O1 Co1 94.8(4)
N17 Co9 O1 Co1 -12(5)
O21 Co9 O1 Co2 1.7(4)
O24 Co9 O1 Co2 84.5(4)
O23 Co9 O1 Co2 -95.9(4)
O10 Co9 O1 Co2 -179.0(4)
N17 Co9 O1 Co2 75(5)
O18 Co3 O2 S25 -41.3(8)
O16 Co3 O2 S25 -141.7(8)
O17 Co3 O2 S25 134.6(8)
O19 Co3 O2 S25 40.8(8)
N11 Co3 O2 S25 139(5)
Co12 Co3 O2 S25 -0.2(9)
O18 Co3 O2 Co4 96.9(4)
O16 Co3 O2 Co4 -3.5(4)
O17 Co3 O2 Co4 -87.2(4)
O19 Co3 O2 Co4 179.0(4)
N11 Co3 O2 Co4 -83(5)
Co12 Co3 O2 Co4 138.03(19)
O18 Co3 O2 Co8 -176.7(4)
O16 Co3 O2 Co8 82.8(4)
O17 Co3 O2 Co8 -0.9(4)
O19 Co3 O2 Co8 -94.7(4)
N11 Co3 O2 Co8 3(5)
Co12 Co3 O2 Co8 -135.66(19)
O12 Co4 O2 S25 -39.9(8)
O14 Co4 O2 S25 -137.2(9)
O15 Co4 O2 S25 42.2(8)
O16 Co4 O2 S25 140.9(9)
N8 Co4 O2 S25 -148(7)
O12 Co4 O2 Co3 -177.5(4)
O14 Co4 O2 Co3 85.2(4)
O15 Co4 O2 Co3 -95.3(4)
O16 Co4 O2 Co3 3.4(4)
N8 Co4 O2 Co3 74(7)
O12 Co4 O2 Co8 95.1(4)
O14 Co4 O2 Co8 -2.3(4)
O15 Co4 O2 Co8 177.2(4)
O16 Co4 O2 Co8 -84.1(4)
N8 Co4 O2 Co8 -13(8)
O11 Co8 O2 S25 43.4(8)
O23 Co8 O2 S25 -42.5(9)
O17 Co8 O2 S25 -135.7(9)
O14 Co8 O2 S25 139.1(9)
N9 Co8 O2 S25 -169.2(16)
O11 Co8 O2 Co3 180.0(4)
O23 Co8 O2 Co3 94.1(4)
O17 Co8 O2 Co3 0.9(4)
O14 Co8 O2 Co3 -84.3(4)
N9 Co8 O2 Co3 -32.6(18)
O11 Co8 O2 Co4 -93.5(4)
O23 Co8 O2 Co4 -179.4(4)
O17 Co8 O2 Co4 87.4(4)
O14 Co8 O2 Co4 2.3(4)
N9 Co8 O2 Co4 53.9(18)
O5 Co6 O3 S25 138.5(8)
O8 Co6 O3 S25 43.2(8)
O7 Co6 O3 S25 -42.5(8)
O6 Co6 O3 S25 -139.0(8)
N1 Co6 O3 S25 -156(5)
Co11 Co6 O3 S25 -1.3(9)
O5 Co6 O3 Co5 2.5(4)
O8 Co6 O3 Co5 -92.9(4)
O7 Co6 O3 Co5 -178.6(4)
O6 Co6 O3 Co5 84.9(4)
N1 Co6 O3 Co5 68(5)
Co11 Co6 O3 Co5 -137.3(2)
O5 Co6 O3 Co10 -84.6(4)
O8 Co6 O3 Co10 -179.9(4)
O7 Co6 O3 Co10 94.4(4)
O6 Co6 O3 Co10 -2.1(4)
N1 Co6 O3 Co10 -19(5)
Co11 Co6 O3 Co10 135.6(2)
O5 Co5 O3 S25 -139.5(8)
O13 Co5 O3 S25 -42.2(8)
O9 Co5 O3 S25 137.6(8)
O12 Co5 O3 S25 42.2(8)
N3 Co5 O3 S25 164(4)
Co15 Co5 O3 S25 1.2(8)
O5 Co5 O3 Co6 -2.5(4)
O13 Co5 O3 Co6 94.8(4)
O9 Co5 O3 Co6 -85.4(4)
O12 Co5 O3 Co6 179.2(4)
N3 Co5 O3 Co6 -59(4)
Co15 Co5 O3 Co6 138.2(2)
O5 Co5 O3 Co10 85.0(4)
O13 Co5 O3 Co10 -177.7(4)
O9 Co5 O3 Co10 2.1(3)
O12 Co5 O3 Co10 -93.3(4)
N3 Co5 O3 Co10 29(4)
Co15 Co5 O3 Co10 -134.3(2)
O9 Co10 O3 S25 -137.5(8)
O10 Co10 O3 S25 43.6(8)
O6 Co10 O3 S25 139.9(8)
O11 Co10 O3 S25 -40.3(8)
N5 Co10 O3 S25 179(100)
O9 Co10 O3 Co6 84.8(4)
O10 Co10 O3 Co6 -94.1(4)
O6 Co10 O3 Co6 2.2(4)
O11 Co10 O3 Co6 -178.1(4)
N5 Co10 O3 Co6 41(4)
O9 Co10 O3 Co5 -2.2(4)
O10 Co10 O3 Co5 179.0(4)
O6 Co10 O3 Co5 -84.8(4)
O11 Co10 O3 Co5 95.0(4)
N5 Co10 O3 Co5 -45(4)
N23' Co7 O4 S25 -144(100)
O13 Co7 O4 S25 43.3(8)
O28 Co7 O4 S25 -133.6(8)
O15 Co7 O4 S25 -41.6(8)
O26 Co7 O4 S25 141.5(8)
N23 Co7 O4 S25 -166(85)
N23' Co7 O4 Co18 -9(100)
O13 Co7 O4 Co18 178.8(4)
O28 Co7 O4 Co18 1.9(4)
O15 Co7 O4 Co18 93.9(4)
O26 Co7 O4 Co18 -83.0(4)
N23 Co7 O4 Co18 -31(85)
N23' Co7 O4 Co13 77(100)
O13 Co7 O4 Co13 -95.1(4)
O28 Co7 O4 Co13 88.0(4)
O15 Co7 O4 Co13 -180.0(4)
O26 Co7 O4 Co13 3.1(4)
N23 Co7 O4 Co13 55(85)
O20 Co18 O4 S25 -42.7(8)
O28 Co18 O4 S25 133.0(8)
N21 Co18 O4 S25 148(100)
O18 Co18 O4 S25 40.4(8)
O27 Co18 O4 S25 -141.5(8)
N21' Co18 O4 S25 162(43)
O20 Co18 O4 Co7 -177.6(4)
O28 Co18 O4 Co7 -1.9(4)
N21 Co18 O4 Co7 13(100)
O18 Co18 O4 Co7 -94.5(4)
O27 Co18 O4 Co7 83.6(4)
N21' Co18 O4 Co7 27(43)
O20 Co18 O4 Co13 95.5(4)
O28 Co18 O4 Co13 -88.8(4)
N21 Co18 O4 Co13 -74(100)
O18 Co18 O4 Co13 178.6(4)
O27 Co18 O4 Co13 -3.3(4)
N21' Co18 O4 Co13 -60(43)
O25 Co13 O4 S25 41.1(9)
O27 Co13 O4 S25 139.4(9)
O26 Co13 O4 S25 -138.8(9)
O8 Co13 O4 S25 -42.8(9)
N20 Co13 O4 S25 -23(11)
O25 Co13 O4 Co7 176.7(4)
O27 Co13 O4 Co7 -85.1(4)
O26 Co13 O4 Co7 -3.3(4)
O8 Co13 O4 Co7 92.8(4)
N20 Co13 O4 Co7 112(11)
O25 Co13 O4 Co18 -94.8(4)
O27 Co13 O4 Co18 3.4(4)
O26 Co13 O4 Co18 85.2(4)
O8 Co13 O4 Co18 -178.7(4)
N20 Co13 O4 Co18 -159(11)
O8 Co6 O5 Co5 92.5(5)
O7 Co6 O5 Co5 -23(10)
O6 Co6 O5 Co5 -86.3(5)
N1 Co6 O5 Co5 -177.6(6)
O3 Co6 O5 Co5 -3.1(5)
Co11 Co6 O5 Co5 118.5(4)
O8 Co6 O5 Co16 -166.2(4)
O7 Co6 O5 Co16 78(9)
O6 Co6 O5 Co16 15.0(4)
N1 Co6 O5 Co16 -76.3(6)
O3 Co6 O5 Co16 98.1(4)
Co11 Co6 O5 Co16 -140.2(3)
O13 Co5 O5 Co6 -92.3(6)
O9 Co5 O5 Co6 84.4(6)
O12 Co5 O5 Co6 20(5)
N3 Co5 O5 Co6 177.4(6)
O3 Co5 O5 Co6 3.1(5)
Co15 Co5 O5 Co6 -117.7(5)
O13 Co5 O5 Co16 166.4(5)
O9 Co5 O5 Co16 -16.9(5)
O12 Co5 O5 Co16 -81(5)
N3 Co5 O5 Co16 76.1(6)
O3 Co5 O5 Co16 -98.2(5)
Co15 Co5 O5 Co16 141.0(3)
O6 Co16 O5 Co6 -15.1(4)
O9 Co16 O5 Co6 -95.0(5)
S2 Co16 O5 Co6 79.2(4)
S6 Co16 O5 Co6 -71(2)
S4 Co16 O5 Co6 170.4(4)
O6 Co16 O5 Co5 96.6(5)
O9 Co16 O5 Co5 16.7(5)
S2 Co16 O5 Co5 -169.1(4)
S6 Co16 O5 Co5 41(2)
S4 Co16 O5 Co5 -77.9(4)
O9 Co10 O6 Co16 16.0(4)
O10 Co10 O6 Co16 -168.0(4)
O11 Co10 O6 Co16 91(15)
N5 Co10 O6 Co16 -78.3(6)
O3 Co10 O6 Co16 97.4(4)
O9 Co10 O6 Co6 -84.0(6)
O10 Co10 O6 Co6 91.9(5)
O11 Co10 O6 Co6 -9(15)
N5 Co10 O6 Co6 -178.3(6)
O3 Co10 O6 Co6 -2.6(5)
O5 Co16 O6 Co10 -96.3(5)
O9 Co16 O6 Co10 -15.5(4)
S2 Co16 O6 Co10 170.7(3)
S6 Co16 O6 Co10 75.8(4)
S4 Co16 O6 Co10 -55(2)
O5 Co16 O6 Co6 14.7(4)
O9 Co16 O6 Co6 95.4(5)
S2 Co16 O6 Co6 -78.3(4)
S6 Co16 O6 Co6 -173.2(3)
S4 Co16 O6 Co6 56(2)
O5 Co6 O6 Co10 86.0(6)
O8 Co6 O6 Co10 59(10)
O7 Co6 O6 Co10 -91.4(6)
N1 Co6 O6 Co10 -179.0(7)
O3 Co6 O6 Co10 2.7(5)
Co11 Co6 O6 Co10 -118.0(4)
O5 Co6 O6 Co16 -15.1(4)
O8 Co6 O6 Co16 -43(10)
O7 Co6 O6 Co16 167.5(4)
N1 Co6 O6 Co16 79.8(6)
O3 Co6 O6 Co16 -98.4(4)
Co11 Co6 O6 Co16 140.9(3)
O22 Co1 O7 Co6 -51(9)
O24 Co1 O7 Co6 -110.8(8)
O25 Co1 O7 Co6 66.1(8)
N15 Co1 O7 Co6 157.5(9)
O1 Co1 O7 Co6 -28.8(8)
Co11 Co1 O7 Co6 94.1(8)
O22 Co1 O7 Co11 -145(9)
O24 Co1 O7 Co11 155.0(4)
O25 Co1 O7 Co11 -28.0(4)
N15 Co1 O7 Co11 63.4(6)
O1 Co1 O7 Co11 -123.0(4)
O5 Co6 O7 Co1 49(10)
O8 Co6 O7 Co1 -67.4(8)
O6 Co6 O7 Co1 111.3(8)
N1 Co6 O7 Co1 -157.0(9)
O3 Co6 O7 Co1 28.6(8)
Co11 Co6 O7 Co1 -95.0(8)
O5 Co6 O7 Co11 144(9)
O8 Co6 O7 Co11 27.6(4)
O6 Co6 O7 Co11 -153.7(4)
N1 Co6 O7 Co11 -61.9(6)
O3 Co6 O7 Co11 123.6(4)
N19 Co11 O7 Co1 62(3)
N2 Co11 O7 Co1 -165.8(6)
O25 Co11 O7 Co1 27.2(4)
O8 Co11 O7 Co1 106.1(5)
N16 Co11 O7 Co1 -61.9(6)
Co6 Co11 O7 Co1 132.4(6)
N19 Co11 O7 Co6 -70(3)
N2 Co11 O7 Co6 61.8(6)
O25 Co11 O7 Co6 -105.3(5)
O8 Co11 O7 Co6 -26.4(4)
N16 Co11 O7 Co6 165.7(6)
Co1 Co11 O7 Co6 -132.4(6)
O25 Co13 O8 Co6 -62.7(8)
O27 Co13 O8 Co6 46(4)
O26 Co13 O8 Co6 110.8(8)
N20 Co13 O8 Co6 -150.1(9)
O4 Co13 O8 Co6 28.9(8)
O25 Co13 O8 Co11 27.2(4)
O27 Co13 O8 Co11 136(4)
O26 Co13 O8 Co11 -159.3(4)
N20 Co13 O8 Co11 -60.2(5)
O4 Co13 O8 Co11 118.8(4)
O5 Co6 O8 Co13 -113.0(8)
O7 Co6 O8 Co13 64.4(8)
O6 Co6 O8 Co13 -86(10)
N1 Co6 O8 Co13 151.9(9)
O3 Co6 O8 Co13 -30.1(8)
Co11 Co6 O8 Co13 91.0(8)
O5 Co6 O8 Co11 156.0(4)
O7 Co6 O8 Co11 -26.6(4)
O6 Co6 O8 Co11 -177(100)
N1 Co6 O8 Co11 60.8(6)
O3 Co6 O8 Co11 -121.1(4)
N19 Co11 O8 Co13 62.3(6)
O7 Co11 O8 Co13 -106.8(5)
N2 Co11 O8 Co13 166.5(5)
O25 Co11 O8 Co13 -25.6(4)
N16 Co11 O8 Co13 -64.0(19)
Co1 Co11 O8 Co13 -66.5(3)
Co6 Co11 O8 Co13 -133.1(6)
N19 Co11 O8 Co6 -164.6(6)
O7 Co11 O8 Co6 26.4(4)
N2 Co11 O8 Co6 -60.4(5)
O25 Co11 O8 Co6 107.5(4)
N16 Co11 O8 Co6 69.1(19)
Co1 Co11 O8 Co6 66.6(3)
O10 Co10 O9 Co5 17(6)
O6 Co10 O9 Co5 84.9(5)
O11 Co10 O9 Co5 -93.2(5)
N5 Co10 O9 Co5 178.1(6)
O3 Co10 O9 Co5 2.8(5)
O10 Co10 O9 Co16 -83(6)
O6 Co10 O9 Co16 -15.8(4)
O11 Co10 O9 Co16 166.1(4)
N5 Co10 O9 Co16 77.4(6)
O3 Co10 O9 Co16 -98.0(4)
O5 Co5 O9 Co10 -84.7(6)
O13 Co5 O9 Co10 1(8)
O12 Co5 O9 Co10 90.0(6)
N3 Co5 O9 Co10 -179.8(6)
O3 Co5 O9 Co10 -2.8(5)
Co15 Co5 O9 Co10 115.9(5)
O5 Co5 O9 Co16 16.8(5)
O13 Co5 O9 Co16 102(8)
O12 Co5 O9 Co16 -168.5(5)
N3 Co5 O9 Co16 -78.2(6)
O3 Co5 O9 Co16 98.7(5)
Co15 Co5 O9 Co16 -142.5(3)
O6 Co16 O9 Co10 15.7(4)
O5 Co16 O9 Co10 97.7(5)
S2 Co16 O9 Co10 59(2)
S6 Co16 O9 Co10 -78.5(4)
S4 Co16 O9 Co10 -169.8(4)
O6 Co16 O9 Co5 -98.4(5)
O5 Co16 O9 Co5 -16.4(5)
S2 Co16 O9 Co5 -55(2)
S6 Co16 O9 Co5 167.4(4)
S4 Co16 O9 Co5 76.1(4)
O9 Co10 O10 Co9 -43(6)
O6 Co10 O10 Co9 -109.5(7)
O11 Co10 O10 Co9 68.6(7)
N5 Co10 O10 Co9 156.7(8)
O3 Co10 O10 Co9 -28.0(7)
O9 Co10 O10 Co17 -140(6)
O6 Co10 O10 Co17 153.5(4)
O11 Co10 O10 Co17 -28.5(4)
N5 Co10 O10 Co17 59.6(5)
O3 Co10 O10 Co17 -125.1(4)
O21 Co9 O10 Co10 34(5)
O24 Co9 O10 Co10 107.1(7)
O23 Co9 O10 Co10 -70.1(7)
N17 Co9 O10 Co10 -159.0(8)
O1 Co9 O10 Co10 27.5(7)
O21 Co9 O10 Co17 131(4)
O24 Co9 O10 Co17 -155.1(4)
O23 Co9 O10 Co17 27.6(4)
N17 Co9 O10 Co17 -61.2(6)
O1 Co9 O10 Co17 125.2(4)
O23 Co17 O10 Co10 106.9(5)
N6 Co17 O10 Co10 -60.2(6)
O11 Co17 O10 Co10 27.5(4)
N18 Co17 O10 Co10 -167.1(7)
S10 Co17 O10 Co10 142(9)
O23 Co17 O10 Co9 -26.7(4)
N6 Co17 O10 Co9 166.3(6)
O11 Co17 O10 Co9 -106.1(5)
N18 Co17 O10 Co9 59.4(6)
S10 Co17 O10 Co9 9(10)
O23 Co8 O11 Co10 70.3(8)
O17 Co8 O11 Co10 -18(6)
O14 Co8 O11 Co10 -107.4(8)
N9 Co8 O11 Co10 163.5(9)
O2 Co8 O11 Co10 -27.4(8)
O23 Co8 O11 Co17 -23.6(4)
O17 Co8 O11 Co17 -112(5)
O14 Co8 O11 Co17 158.7(4)
N9 Co8 O11 Co17 69.6(7)
O2 Co8 O11 Co17 -121.3(4)
O9 Co10 O11 Co8 108.0(8)
O10 Co10 O11 Co8 -67.9(8)
O6 Co10 O11 Co8 33(15)
N5 Co10 O11 Co8 -157.4(9)
O3 Co10 O11 Co8 26.9(8)
O9 Co10 O11 Co17 -156.6(4)
O10 Co10 O11 Co17 27.5(4)
O6 Co10 O11 Co17 129(15)
N5 Co10 O11 Co17 -62.0(6)
O3 Co10 O11 Co17 122.3(4)
O10 Co17 O11 Co8 104.6(5)
O23 Co17 O11 Co8 22.6(4)
N6 Co17 O11 Co8 -169.9(6)
N18 Co17 O11 Co8 55.1(19)
S10 Co17 O11 Co8 -73.2(4)
O10 Co17 O11 Co10 -26.4(4)
O23 Co17 O11 Co10 -108.5(4)
N6 Co17 O11 Co10 59.1(6)
N18 Co17 O11 Co10 -76.0(18)
S10 Co17 O11 Co10 155.8(3)
O14 Co4 O12 Co5 108.3(8)
O15 Co4 O12 Co5 -67.3(8)
O16 Co4 O12 Co5 34(5)
N8 Co4 O12 Co5 -157.7(9)
O2 Co4 O12 Co5 26.6(8)
O14 Co4 O12 Co15 -155.9(4)
O15 Co4 O12 Co15 28.5(4)
O16 Co4 O12 Co15 130(4)
N8 Co4 O12 Co15 -61.8(6)
O2 Co4 O12 Co15 122.4(4)
O5 Co5 O12 Co4 -45(5)
O13 Co5 O12 Co4 68.2(8)
O9 Co5 O12 Co4 -108.5(8)
N3 Co5 O12 Co4 157.8(9)
O3 Co5 O12 Co4 -28.0(8)
Co15 Co5 O12 Co4 97.0(9)
O5 Co5 O12 Co15 -142(5)
O13 Co5 O12 Co15 -28.7(4)
O9 Co5 O12 Co15 154.6(4)
N3 Co5 O12 Co15 60.8(6)
O3 Co5 O12 Co15 -124.9(4)
O15 Co15 O12 Co4 -27.6(4)
O13 Co15 O12 Co4 -109.0(5)
N24' Co15 O12 Co4 -53(2)
N4 Co15 O12 Co4 163.1(6)
N7 Co15 O12 Co4 61.7(7)
S24 Co15 O12 Co4 93(5)
Co5 Co15 O12 Co4 -136.5(6)
O15 Co15 O12 Co5 108.8(5)
O13 Co15 O12 Co5 27.5(4)
N24' Co15 O12 Co5 84(2)
N4 Co15 O12 Co5 -60.5(6)
N7 Co15 O12 Co5 -161.8(7)
S24 Co15 O12 Co5 -130(5)
N23' Co7 O13 Co5 155(23)
O28 Co7 O13 Co5 12(6)
O15 Co7 O13 Co5 69.2(7)
O26 Co7 O13 Co5 -109.5(7)
N23 Co7 O13 Co5 161(20)
O4 Co7 O13 Co5 -26.4(8)
N23' Co7 O13 Co15 60(23)
O28 Co7 O13 Co15 -82(6)
O15 Co7 O13 Co15 -25.3(4)
O26 Co7 O13 Co15 156.0(4)
N23 Co7 O13 Co15 67(20)
O4 Co7 O13 Co15 -121.0(4)
O5 Co5 O13 Co7 107.4(7)
O9 Co5 O13 Co7 22(8)
O12 Co5 O13 Co7 -67.3(7)
N3 Co5 O13 Co7 -157.1(8)
O3 Co5 O13 Co7 25.9(7)
Co15 Co5 O13 Co7 -95.8(8)
O5 Co5 O13 Co15 -156.9(5)
O9 Co5 O13 Co15 118(8)
O12 Co5 O13 Co15 28.5(4)
N3 Co5 O13 Co15 -61.4(6)
O3 Co5 O13 Co15 121.7(4)
O12 Co15 O13 Co7 103.6(5)
O15 Co15 O13 Co7 25.0(4)
N24' Co15 O13 Co7 -53.4(14)
N4 Co15 O13 Co7 -169.7(6)
N7 Co15 O13 Co7 69(2)
S24 Co15 O13 Co7 -78.5(6)
Co5 Co15 O13 Co7 131.3(6)
O12 Co15 O13 Co5 -27.7(4)
O15 Co15 O13 Co5 -106.3(5)
N24' Co15 O13 Co5 175.3(15)
N4 Co15 O13 Co5 59.0(6)
N7 Co15 O13 Co5 -62(2)
S24 Co15 O13 Co5 150.2(5)
O12 Co4 O14 Co8 -89.0(6)
O15 Co4 O14 Co8 -4(7)
O16 Co4 O14 Co8 85.0(6)
N8 Co4 O14 Co8 -177.8(8)
O2 Co4 O14 Co8 3.0(5)
O12 Co4 O14 Co14 173.7(4)
O15 Co4 O14 Co14 -101(7)
O16 Co4 O14 Co14 -12.3(5)
N8 Co4 O14 Co14 84.9(7)
O2 Co4 O14 Co14 -94.3(5)
O11 Co8 O14 Co4 92.7(6)
O23 Co8 O14 Co4 -36(9)
O17 Co8 O14 Co4 -82.0(6)
N9 Co8 O14 Co4 -167.1(8)
O2 Co8 O14 Co4 -3.0(5)
O11 Co8 O14 Co14 -165.1(4)
O23 Co8 O14 Co14 67(9)
O17 Co8 O14 Co14 20.2(4)
N9 Co8 O14 Co14 -65.0(7)
O2 Co8 O14 Co14 99.2(4)
O17 Co14 O14 Co4 94.0(5)
O16 Co14 O14 Co4 12.3(5)
N10 Co14 O14 Co4 174.9(7)
S12 Co14 O14 Co4 53(3)
S8' Co14 O14 Co4 -77.6(5)
O17 Co14 O14 Co8 -20.1(5)
O16 Co14 O14 Co8 -101.7(5)
N10 Co14 O14 Co8 60.8(7)
S12 Co14 O14 Co8 -61(3)
S8' Co14 O14 Co8 168.3(4)
O12 Co4 O15 Co7 66.7(8)
O14 Co4 O15 Co7 -19(7)
O16 Co4 O15 Co7 -107.3(8)
N8 Co4 O15 Co7 154.9(9)
O2 Co4 O15 Co7 -25.9(8)
O12 Co4 O15 Co15 -28.4(4)
O14 Co4 O15 Co15 -114(7)
O16 Co4 O15 Co15 157.7(4)
N8 Co4 O15 Co15 59.8(7)
O2 Co4 O15 Co15 -121.0(4)
N23' Co7 O15 Co4 -163(31)
O13 Co7 O15 Co4 -70.1(8)
O28 Co7 O15 Co4 105.8(8)
O26 Co7 O15 Co4 89(8)
N23 Co7 O15 Co4 -166(28)
O4 Co7 O15 Co4 26.8(8)
N23' Co7 O15 Co15 -68(31)
O13 Co7 O15 Co15 25.4(4)
O28 Co7 O15 Co15 -158.6(4)
O26 Co7 O15 Co15 -176(100)
N23 Co7 O15 Co15 -70(28)
O4 Co7 O15 Co15 122.4(4)
O12 Co15 O15 Co4 27.1(4)
O13 Co15 O15 Co4 108.7(5)
N24' Co15 O15 Co4 -164.7(13)
N4 Co15 O15 Co4 60.3(17)
N7 Co15 O15 Co4 -60.1(7)
S24 Co15 O15 Co4 -148.1(4)
Co5 Co15 O15 Co4 67.7(4)
O12 Co15 O15 Co7 -105.4(5)
O13 Co15 O15 Co7 -23.9(4)
N24' Co15 O15 Co7 62.8(13)
N4 Co15 O15 Co7 -72.2(17)
N7 Co15 O15 Co7 167.4(7)
S24 Co15 O15 Co7 79.4(5)
Co5 Co15 O15 Co7 -64.8(3)
O18 Co3 O16 Co4 -90.5(6)
O17 Co3 O16 Co4 85.3(6)
O19 Co3 O16 Co4 100(11)
N11 Co3 O16 Co4 178.6(6)
O2 Co3 O16 Co4 4.3(5)
Co12 Co3 O16 Co4 -119.6(5)
O18 Co3 O16 Co14 168.3(5)
O17 Co3 O16 Co14 -15.8(5)
O19 Co3 O16 Co14 -1(11)
N11 Co3 O16 Co14 77.4(6)
O2 Co3 O16 Co14 -96.8(4)
Co12 Co3 O16 Co14 139.2(3)
O12 Co4 O16 Co3 -12(5)
O14 Co4 O16 Co3 -86.9(6)
O15 Co4 O16 Co3 88.7(6)
N8 Co4 O16 Co3 -180.0(7)
O2 Co4 O16 Co3 -4.3(5)
O12 Co4 O16 Co14 87(4)
O14 Co4 O16 Co14 12.4(5)
O15 Co4 O16 Co14 -172.1(4)
N8 Co4 O16 Co14 -80.7(7)
O2 Co4 O16 Co14 95.0(4)
O17 Co14 O16 Co3 15.8(5)
O14 Co14 O16 Co3 98.5(5)
N10 Co14 O16 Co3 51.2(17)
S12 Co14 O16 Co3 -76.7(4)
S8' Co14 O16 Co3 -172.8(4)
O17 Co14 O16 Co4 -94.6(5)
O14 Co14 O16 Co4 -11.9(4)
N10 Co14 O16 Co4 -59.2(16)
S12 Co14 O16 Co4 173.0(4)
S8' Co14 O16 Co4 76.8(4)
O11 Co8 O17 Co3 -11(6)
O23 Co8 O17 Co3 -98.5(6)
O14 Co8 O17 Co3 79.3(6)
N9 Co8 O17 Co3 167.7(8)
O2 Co8 O17 Co3 -1.2(5)
O11 Co8 O17 Co14 -111(5)
O23 Co8 O17 Co14 161.1(5)
O14 Co8 O17 Co14 -21.1(5)
N9 Co8 O17 Co14 67.4(7)
O2 Co8 O17 Co14 -101.5(5)
O18 Co3 O17 Co8 49(6)
O16 Co3 O17 Co8 -83.4(6)
O19 Co3 O17 Co8 97.2(6)
N11 Co3 O17 Co8 -178.4(7)
O2 Co3 O17 Co8 1.2(5)
Co12 Co3 O17 Co8 119.7(5)
O18 Co3 O17 Co14 149(5)
O16 Co3 O17 Co14 16.3(5)
O19 Co3 O17 Co14 -163.0(5)
N11 Co3 O17 Co14 -78.6(6)
O2 Co3 O17 Co14 100.9(5)
Co12 Co3 O17 Co14 -140.6(3)
O16 Co14 O17 Co8 100.0(5)
O14 Co14 O17 Co8 20.5(5)
N10 Co14 O17 Co8 -66.2(7)
S12 Co14 O17 Co8 -164.4(4)
S8' Co14 O17 Co8 60(2)
O16 Co14 O17 Co3 -15.6(5)
O14 Co14 O17 Co3 -95.1(5)
N10 Co14 O17 Co3 178.2(7)
S12 Co14 O17 Co3 80.0(4)
S8' Co14 O17 Co3 -56(2)
O16 Co3 O18 Co18 109.9(8)
O17 Co3 O18 Co18 -22(6)
O19 Co3 O18 Co18 -70.5(8)
N11 Co3 O18 Co18 -154.6(9)
O2 Co3 O18 Co18 25.4(8)
Co12 Co3 O18 Co18 -97.8(8)
O16 Co3 O18 Co12 -152.3(4)
O17 Co3 O18 Co12 75(5)
O19 Co3 O18 Co12 27.2(4)
N11 Co3 O18 Co12 -56.9(5)
O2 Co3 O18 Co12 123.1(4)
O20 Co18 O18 Co3 73.2(8)
O28 Co18 O18 Co3 -104.4(8)
N21 Co18 O18 Co3 161(11)
O27 Co18 O18 Co3 -54(7)
N21' Co18 O18 Co3 170(12)
O4 Co18 O18 Co3 -25.5(8)
O20 Co18 O18 Co12 -25.2(4)
O28 Co18 O18 Co12 157.2(5)
N21 Co18 O18 Co12 63(11)
O27 Co18 O18 Co12 -152(6)
N21' Co18 O18 Co12 72(12)
O4 Co18 O18 Co12 -123.9(4)
O19 Co12 O18 Co3 -26.8(4)
O20 Co12 O18 Co3 -109.9(5)
N22 Co12 O18 Co3 164.1(16)
N12 Co12 O18 Co3 58.6(6)
N14 Co12 O18 Co3 -61.9(14)
S22' Co12 O18 Co3 151.4(4)
Co2 Co12 O18 Co3 -67.4(4)
O19 Co12 O18 Co18 107.2(5)
O20 Co12 O18 Co18 24.1(4)
N22 Co12 O18 Co18 -61.8(16)
N12 Co12 O18 Co18 -167.4(6)
N14 Co12 O18 Co18 72.1(14)
S22' Co12 O18 Co18 -74.6(5)
Co2 Co12 O18 Co18 66.6(4)
Co3 Co12 O18 Co18 134.0(6)
O22 Co2 O19 Co3 29(6)
O21 Co2 O19 Co3 106.0(8)
N13 Co2 O19 Co3 -160.1(8)
O20 Co2 O19 Co3 -71.8(8)
O1 Co2 O19 Co3 25.5(8)
Co12 Co2 O19 Co3 -97.8(8)
O22 Co2 O19 Co12 127(6)
O21 Co2 O19 Co12 -156.2(5)
N13 Co2 O19 Co12 -62.3(5)
O20 Co2 O19 Co12 26.0(4)
O1 Co2 O19 Co12 123.3(4)
O18 Co3 O19 Co2 70.1(8)
O16 Co3 O19 Co2 -121(11)
O17 Co3 O19 Co2 -105.8(8)
N11 Co3 O19 Co2 160.8(9)
O2 Co3 O19 Co2 -25.0(8)
Co12 Co3 O19 Co2 97.5(8)
O18 Co3 O19 Co12 -27.5(4)
O16 Co3 O19 Co12 142(11)
O17 Co3 O19 Co12 156.7(5)
N11 Co3 O19 Co12 63.2(5)
O2 Co3 O19 Co12 -122.5(4)
O20 Co12 O19 Co2 -25.9(4)
O18 Co12 O19 Co2 -106.4(5)
N22 Co12 O19 Co2 -78(3)
N12 Co12 O19 Co2 164.8(6)
N14 Co12 O19 Co2 61.4(5)
S22' Co12 O19 Co2 97(5)
Co3 Co12 O19 Co2 -132.6(6)
O20 Co12 O19 Co3 106.8(5)
O18 Co12 O19 Co3 26.2(4)
N22 Co12 O19 Co3 54(3)
N12 Co12 O19 Co3 -62.6(6)
N14 Co12 O19 Co3 -166.0(6)
S22' Co12 O19 Co3 -130(5)
Co2 Co12 O19 Co3 132.6(6)
O28 Co18 O20 Co2 -40(6)
N21 Co18 O20 Co2 -157(14)
O18 Co18 O20 Co2 -70.0(7)
O27 Co18 O20 Co2 106.7(7)
N21' Co18 O20 Co2 -164(13)
O4 Co18 O20 Co2 23.7(7)
O28 Co18 O20 Co12 56(6)
N21 Co18 O20 Co12 -62(14)
O18 Co18 O20 Co12 25.3(4)
O27 Co18 O20 Co12 -158.0(4)
N21' Co18 O20 Co12 -68(13)
O4 Co18 O20 Co12 119.0(4)
O22 Co2 O20 Co18 -104.3(7)
O19 Co2 O20 Co18 71.3(7)
O21 Co2 O20 Co18 -5(12)
N13 Co2 O20 Co18 158.4(7)
O1 Co2 O20 Co18 -23.0(7)
Co12 Co2 O20 Co18 97.0(7)
O22 Co2 O20 Co12 158.7(5)
O19 Co2 O20 Co12 -25.7(4)
O21 Co2 O20 Co12 -102(11)
N13 Co2 O20 Co12 61.4(5)
O1 Co2 O20 Co12 -120.0(4)
O19 Co12 O20 Co18 -104.1(5)
O18 Co12 O20 Co18 -25.0(4)
N22 Co12 O20 Co18 57.4(18)
N12 Co12 O20 Co18 -66.3(18)
N14 Co12 O20 Co18 170.8(6)
S22' Co12 O20 Co18 79.7(6)
Co2 Co12 O20 Co18 -129.2(6)
Co3 Co12 O20 Co18 -63.7(4)
O19 Co12 O20 Co2 25.1(4)
O18 Co12 O20 Co2 104.1(5)
N22 Co12 O20 Co2 -173.4(18)
N12 Co12 O20 Co2 62.9(18)
N14 Co12 O20 Co2 -60.0(5)
S22' Co12 O20 Co2 -151.1(6)
Co3 Co12 O20 Co2 65.5(3)
O24 Co9 O21 Co2 -82.7(6)
O23 Co9 O21 Co2 94.5(5)
O10 Co9 O21 Co2 -8(5)
N17 Co9 O21 Co2 -175.7(6)
O1 Co9 O21 Co2 -2.2(5)
O24 Co9 O21 Co20 17.1(4)
O23 Co9 O21 Co20 -165.6(4)
O10 Co9 O21 Co20 91(4)
N17 Co9 O21 Co20 -75.9(6)
O1 Co9 O21 Co20 97.7(4)
O22 Co2 O21 Co9 83.7(6)
O19 Co2 O21 Co9 -91.9(6)
N13 Co2 O21 Co9 -179.2(6)
O20 Co2 O21 Co9 -16(12)
O1 Co2 O21 Co9 2.2(5)
Co12 Co2 O21 Co9 -115.7(5)
O22 Co2 O21 Co20 -17.5(5)
O19 Co2 O21 Co20 166.9(5)
N13 Co2 O21 Co20 79.5(6)
O20 Co2 O21 Co20 -117(11)
O1 Co2 O21 Co20 -99.0(5)
Co12 Co2 O21 Co20 143.1(3)
O22 Co20 O21 Co9 -97.2(5)
O24 Co20 O21 Co9 -16.8(4)
S14 Co20 O21 Co9 168.2(4)
S16 Co20 O21 Co9 -59(3)
S18 Co20 O21 Co9 78.0(4)
O22 Co20 O21 Co2 17.0(5)
O24 Co20 O21 Co2 97.5(5)
S14 Co20 O21 Co2 -77.5(4)
S16 Co20 O21 Co2 55(3)
S18 Co20 O21 Co2 -167.7(4)
O7 Co1 O22 Co2 24(9)
O24 Co1 O22 Co2 84.9(6)
O25 Co1 O22 Co2 -92.1(5)
N15 Co1 O22 Co2 176.1(7)
O1 Co1 O22 Co2 2.4(5)
Co11 Co1 O22 Co2 -118.6(4)
O7 Co1 O22 Co20 -76(9)
O24 Co1 O22 Co20 -15.6(4)
O25 Co1 O22 Co20 167.4(4)
N15 Co1 O22 Co20 75.7(6)
O1 Co1 O22 Co20 -98.0(4)
Co11 Co1 O22 Co20 140.9(3)
O19 Co2 O22 Co1 -6(6)
O21 Co2 O22 Co1 -83.5(6)
N13 Co2 O22 Co1 -176.8(6)
O20 Co2 O22 Co1 94.3(6)
O1 Co2 O22 Co1 -2.4(5)
Co12 Co2 O22 Co1 116.9(5)
O19 Co2 O22 Co20 95(6)
O21 Co2 O22 Co20 17.6(5)
N13 Co2 O22 Co20 -75.7(6)
O20 Co2 O22 Co20 -164.7(5)
O1 Co2 O22 Co20 98.6(5)
Co12 Co2 O22 Co20 -142.0(3)
O21 Co20 O22 Co1 95.5(5)
O24 Co20 O22 Co1 15.1(4)
S14 Co20 O22 Co1 -171.3(3)
S16 Co20 O22 Co1 -79.5(4)
S18 Co20 O22 Co1 65(3)
O21 Co20 O22 Co2 -17.3(5)
O24 Co20 O22 Co2 -97.8(5)
S14 Co20 O22 Co2 75.9(4)
S16 Co20 O22 Co2 167.7(4)
S18 Co20 O22 Co2 -48(3)
O11 Co8 O23 Co9 -71.7(8)
O17 Co8 O23 Co9 103.0(8)
O14 Co8 O23 Co9 57(9)
N9 Co8 O23 Co9 -171.7(9)
O2 Co8 O23 Co9 24.5(8)
O11 Co8 O23 Co17 23.9(4)
O17 Co8 O23 Co17 -161.4(4)
O14 Co8 O23 Co17 152(9)
N9 Co8 O23 Co17 -76.1(7)
O2 Co8 O23 Co17 120.1(4)
O21 Co9 O23 Co8 -104.7(8)
O24 Co9 O23 Co8 -17(11)
O10 Co9 O23 Co8 69.5(8)
N17 Co9 O23 Co8 157.1(9)
O1 Co9 O23 Co8 -24.0(8)
O21 Co9 O23 Co17 158.7(4)
O24 Co9 O23 Co17 -114(11)
O10 Co9 O23 Co17 -27.1(4)
N17 Co9 O23 Co17 60.5(6)
O1 Co9 O23 Co17 -120.6(4)
O10 Co17 O23 Co8 -102.7(4)
N6 Co17 O23 Co8 -61.8(17)
O11 Co17 O23 Co8 -22.3(4)
N18 Co17 O23 Co8 167.9(6)
S10 Co17 O23 Co8 78.6(4)
O10 Co17 O23 Co9 26.9(4)
N6 Co17 O23 Co9 67.9(17)
O11 Co17 O23 Co9 107.3(4)
N18 Co17 O23 Co9 -62.5(6)
S10 Co17 O23 Co9 -151.7(4)
O7 Co1 O24 Co9 92.3(6)
O22 Co1 O24 Co9 -85.2(6)
O25 Co1 O24 Co9 3(10)
N15 Co1 O24 Co9 -179.9(8)
O1 Co1 O24 Co9 -2.3(6)
Co11 Co1 O24 Co9 117.2(5)
O7 Co1 O24 Co20 -167.1(5)
O22 Co1 O24 Co20 15.4(4)
O25 Co1 O24 Co20 103(10)
N15 Co1 O24 Co20 -79.3(7)
O1 Co1 O24 Co20 98.3(5)
Co11 Co1 O24 Co20 -142.2(3)
O21 Co9 O24 Co1 83.3(6)
O23 Co9 O24 Co1 -5(11)
O10 Co9 O24 Co1 -91.0(6)
N17 Co9 O24 Co1 -178.9(7)
O1 Co9 O24 Co1 2.2(6)
O21 Co9 O24 Co20 -17.0(4)
O23 Co9 O24 Co20 -105(11)
O10 Co9 O24 Co20 168.8(4)
N17 Co9 O24 Co20 80.8(7)
O1 Co9 O24 Co20 -98.1(5)
O22 Co20 O24 Co1 -15.0(4)
O21 Co20 O24 Co1 -96.5(5)
S14 Co20 O24 Co1 -62(2)
S16 Co20 O24 Co1 77.9(4)
S18 Co20 O24 Co1 172.2(4)
O22 Co20 O24 Co9 98.2(5)
O21 Co20 O24 Co9 16.7(4)
S14 Co20 O24 Co9 51(3)
S16 Co20 O24 Co9 -168.8(4)
S18 Co20 O24 Co9 -74.6(4)
O27 Co13 O25 Co1 -106.7(9)
O26 Co13 O25 Co1 -25(5)
O8 Co13 O25 Co1 66.4(9)
N20 Co13 O25 Co1 151.9(10)
O4 Co13 O25 Co1 -25.4(9)
O27 Co13 O25 Co11 159.2(4)
O26 Co13 O25 Co11 -119(4)
O8 Co13 O25 Co11 -27.7(4)
N20 Co13 O25 Co11 57.8(6)
O4 Co13 O25 Co11 -119.5(4)
O7 Co1 O25 Co13 -68.5(9)
O22 Co1 O25 Co13 108.9(9)
O24 Co1 O25 Co13 21(11)
N15 Co1 O25 Co13 -156.0(10)
O1 Co1 O25 Co13 26.4(9)
Co11 Co1 O25 Co13 -95.8(10)
O7 Co1 O25 Co11 27.3(4)
O22 Co1 O25 Co11 -155.3(4)
O24 Co1 O25 Co11 117(10)
N15 Co1 O25 Co11 -60.2(7)
O1 Co1 O25 Co11 122.1(4)
N19 Co11 O25 Co13 -60.4(6)
O7 Co11 O25 Co13 110.5(5)
N2 Co11 O25 Co13 66.8(17)
O8 Co11 O25 Co13 26.6(4)
N16 Co11 O25 Co13 -164.4(6)
Co1 Co11 O25 Co13 136.6(6)
Co6 Co11 O25 Co13 68.2(3)
N19 Co11 O25 Co1 163.0(6)
O7 Co11 O25 Co1 -26.1(4)
N2 Co11 O25 Co1 -69.8(17)
O8 Co11 O25 Co1 -110.0(4)
N16 Co11 O25 Co1 59.0(6)
Co6 Co11 O25 Co1 -68.4(3)
O25 Co13 O26 Co7 3(5)
O27 Co13 O26 Co7 86.2(6)
O8 Co13 O26 Co7 -87.2(6)
N20 Co13 O26 Co7 -173.3(7)
O4 Co13 O26 Co7 4.0(5)
O25 Co13 O26 Co19 -92(5)
O27 Co13 O26 Co19 -9.5(4)
O8 Co13 O26 Co19 177.1(4)
N20 Co13 O26 Co19 91.0(6)
O4 Co13 O26 Co19 -91.7(5)
N23' Co7 O26 Co13 -174(31)
O13 Co7 O26 Co13 92.3(6)
O28 Co7 O26 Co13 -83.5(6)
O15 Co7 O26 Co13 -66(8)
N23 Co7 O26 Co13 -172(28)
O4 Co7 O26 Co13 -4.1(5)
N23' Co7 O26 Co19 -72(31)
O13 Co7 O26 Co19 -165.2(4)
O28 Co7 O26 Co19 18.9(4)
O15 Co7 O26 Co19 36(8)
N23 Co7 O26 Co19 -69(28)
O4 Co7 O26 Co19 98.4(4)
O28 Co19 O26 Co13 91.3(5)
O27 Co19 O26 Co13 9.0(4)
O29 Co19 O26 Co13 -104.7(6)
N24 Co19 O26 Co13 171.4(14)
N22' Co19 O26 Co13 46(3)
S22 Co19 O26 Co13 28(5)
S24' Co19 O26 Co13 -171.1(5)
O28 Co19 O26 Co7 -18.7(4)
O27 Co19 O26 Co7 -101.0(5)
O29 Co19 O26 Co7 145.3(6)
N24 Co19 O26 Co7 61.4(14)
N22' Co19 O26 Co7 -64(3)
S22 Co19 O26 Co7 -82(5)
S24' Co19 O26 Co7 78.9(5)
O25 Co13 O27 Co18 86.2(6)
O26 Co13 O27 Co18 -87.3(6)
O8 Co13 O27 Co18 -22(4)
N20 Co13 O27 Co18 174.8(6)
O4 Co13 O27 Co18 -4.3(5)
O25 Co13 O27 Co19 -177.1(4)
O26 Co13 O27 Co19 9.4(4)
O8 Co13 O27 Co19 75(4)
N20 Co13 O27 Co19 -88.5(6)
O4 Co13 O27 Co19 92.4(4)
O20 Co18 O27 Co13 -93.5(6)
O28 Co18 O27 Co13 83.9(6)
N21 Co18 O27 Co13 178(11)
O18 Co18 O27 Co13 33(7)
N21' Co18 O27 Co13 169(12)
O4 Co18 O27 Co13 4.4(5)
O20 Co18 O27 Co19 163.7(4)
O28 Co18 O27 Co19 -18.9(5)
N21 Co18 O27 Co19 75(11)
O18 Co18 O27 Co19 -70(6)
N21' Co18 O27 Co19 66(12)
O4 Co18 O27 Co19 -98.4(4)
O28 Co19 O27 Co13 -93.3(5)
O26 Co19 O27 Co13 -9.1(4)
O29 Co19 O27 Co13 76.2(7)
N24 Co19 O27 Co13 -45(3)
N22' Co19 O27 Co13 -172.7(18)
S22 Co19 O27 Co13 173.1(7)
S24' Co19 O27 Co13 -11(7)
O28 Co19 O27 Co18 18.6(5)
O26 Co19 O27 Co18 102.8(5)
O29 Co19 O27 Co18 -171.8(6)
N24 Co19 O27 Co18 67(3)
N22' Co19 O27 Co18 -60.8(18)
S22 Co19 O27 Co18 -75.0(7)
S24' Co19 O27 Co18 101(7)
O20 Co18 O28 Co7 67(6)
N21 Co18 O28 Co7 -176(14)
O18 Co18 O28 Co7 96.7(6)
O27 Co18 O28 Co7 -80.1(6)
N21' Co18 O28 Co7 -169(13)
O4 Co18 O28 Co7 2.5(5)
O20 Co18 O28 Co19 167(6)
N21 Co18 O28 Co19 -76(14)
O18 Co18 O28 Co19 -163.2(5)
O27 Co18 O28 Co19 20.0(5)
N21' Co18 O28 Co19 -69(13)
O4 Co18 O28 Co19 102.6(5)
N23' Co7 O28 Co18 176(22)
O13 Co7 O28 Co18 -42(6)
O15 Co7 O28 Co18 -98.4(6)
O26 Co7 O28 Co18 80.6(6)
N23 Co7 O28 Co18 169(20)
O4 Co7 O28 Co18 -2.5(5)
N23' Co7 O28 Co19 75(22)
O13 Co7 O28 Co19 -142(5)
O15 Co7 O28 Co19 161.3(5)
O26 Co7 O28 Co19 -19.8(4)
N23 Co7 O28 Co19 69(20)
O4 Co7 O28 Co19 -102.9(4)
O26 Co19 O28 Co18 -95.8(5)
O27 Co19 O28 Co18 -19.3(5)
O29 Co19 O28 Co18 -164.9(17)
N24 Co19 O28 Co18 -176.5(15)
N22' Co19 O28 Co18 64.5(19)
S22 Co19 O28 Co18 78.4(7)
S24' Co19 O28 Co18 164.8(5)
O26 Co19 O28 Co7 19.6(5)
O27 Co19 O28 Co7 96.1(5)
O29 Co19 O28 Co7 -50(2)
N24 Co19 O28 Co7 -61.1(14)
N22' Co19 O28 Co7 179.9(19)
S22 Co19 O28 Co7 -166.3(7)
S24' Co19 O28 Co7 -79.9(5)
O28 Co19 O29 C25 -154.2(17)
O26 Co19 O29 C25 138.0(11)
O27 Co19 O29 C25 63.2(12)
N24 Co19 O29 C25 -142.8(18)
N22' Co19 O29 C25 -28(2)
S22 Co19 O29 C25 -37.2(13)
S24' Co19 O29 C25 -121.2(13)
O6 Co16 S2 C1 36.7(9)
O5 Co16 S2 C1 -43.7(9)
O9 Co16 S2 C1 -5(2)
S6 Co16 S2 C1 131.6(8)
S4 Co16 S2 C1 -137.2(8)
O6 Co16 S4 C3 4(2)
O5 Co16 S4 C3 44.5(9)
O9 Co16 S4 C3 -34.9(9)
S2 Co16 S4 C3 138.3(8)
S6 Co16 S4 C3 -127.2(8)
O6 Co16 S6 C5 -35.5(9)
O5 Co16 S6 C5 19(2)
O9 Co16 S6 C5 42.9(9)
S2 Co16 S6 C5 -130.9(8)
S4 Co16 S6 C5 138.1(8)
O10 Co17 S10 C9 -74(9)
O23 Co17 S10 C9 -38.6(11)
N6 Co17 S10 C9 128.8(12)
O11 Co17 S10 C9 40.6(11)
N18 Co17 S10 C9 -124.4(12)
O17 Co14 S12 C11 -43.8(10)
O16 Co14 S12 C11 36.5(10)
O14 Co14 S12 C11 -3(3)
N10 Co14 S12 C11 -124.5(11)
S8' Co14 S12 C11 126.9(9)
O22 Co20 S14 C13 -42.2(8)
O21 Co20 S14 C13 37.8(8)
O24 Co20 S14 C13 4(3)
S16 Co20 S14 C13 -136.2(7)
S18 Co20 S14 C13 130.0(8)
O22 Co20 S16 C15 43.2(9)
O21 Co20 S16 C15 6(3)
O24 Co20 S16 C15 -35.9(9)
S14 Co20 S16 C15 138.5(8)
S18 Co20 S16 C15 -131.4(9)
O22 Co20 S18 C17 -18(3)
O21 Co20 S18 C17 -47.7(10)
O24 Co20 S18 C17 31.2(10)
S14 Co20 S18 C17 -141.7(10)
S16 Co20 S18 C17 126.8(10)
O28 Co19 S22 C21 -35(3)
O26 Co19 S22 C21 28(6)
O27 Co19 S22 C21 47(3)
O29 Co19 S22 C21 161(3)
N24 Co19 S22 C21 -114(3)
N22' Co19 S22 C21 5(5)
S24' Co19 S22 C21 -133(3)
O12 Co15 S24 C23 -160(5)
O15 Co15 S24 C23 -40(2)
O13 Co15 S24 C23 43(2)
N24' Co15 S24 C23 -9(3)
N4 Co15 S24 C23 130(2)
N7 Co15 S24 C23 -129(2)
Co5 Co15 S24 C23 74(2)
Co3 O2 S25 O1 -59.8(9)
Co4 O2 S25 O1 178.7(7)
Co8 O2 S25 O1 59.8(9)
Co3 O2 S25 O4 60.1(9)
Co4 O2 S25 O4 -61.4(10)
Co8 O2 S25 O4 179.7(7)
Co3 O2 S25 O3 -179.5(6)
Co4 O2 S25 O3 59.1(9)
Co8 O2 S25 O3 -59.8(9)
Co1 O1 S25 O2 179.2(7)
Co2 O1 S25 O2 61.0(9)
Co9 O1 S25 O2 -59.7(9)
Co1 O1 S25 O4 58.4(10)
Co2 O1 S25 O4 -59.8(9)
Co9 O1 S25 O4 179.5(7)
Co1 O1 S25 O3 -60.3(9)
Co2 O1 S25 O3 -178.5(6)
Co9 O1 S25 O3 60.8(9)
Co7 O4 S25 O2 59.8(9)
Co18 O4 S25 O2 -59.4(9)
Co13 O4 S25 O2 -179.6(7)
Co7 O4 S25 O1 179.9(7)
Co18 O4 S25 O1 60.7(9)
Co13 O4 S25 O1 -59.6(10)
Co7 O4 S25 O3 -61.4(9)
Co18 O4 S25 O3 179.4(6)
Co13 O4 S25 O3 59.1(10)
Co6 O3 S25 O2 180.0(6)
Co5 O3 S25 O2 -60.0(9)
Co10 O3 S25 O2 58.7(9)
Co6 O3 S25 O1 60.1(9)
Co5 O3 S25 O1 -179.9(6)
Co10 O3 S25 O1 -61.2(9)
Co6 O3 S25 O4 -58.7(9)
Co5 O3 S25 O4 61.3(8)
Co10 O3 S25 O4 -180.0(6)
O17 Co14 S8' C8 3(2)
O16 Co14 S8' C8 -36.6(10)
O14 Co14 S8' C8 41.5(10)
N10 Co14 S8' C8 126.2(11)
S12 Co14 S8' C8 -132.8(9)
O19 Co12 S22' C21' -170(5)
O20 Co12 S22' C21' -47.2(18)
O18 Co12 S22' C21' 34.5(18)
N22 Co12 S22' C21' 7(3)
N12 Co12 S22' C21' 123.1(18)
N14 Co12 S22' C21' -133.9(18)
Co2 Co12 S22' C21' -77.2(19)
Co3 Co12 S22' C21' 64.2(18)
O28 Co19 S24' C23' 37(2)
O26 Co19 S24' C23' -47(2)
O27 Co19 S24' C23' -45(7)
O29 Co19 S24' C23' -134(2)
N24 Co19 S24' C23' -7(4)
N22' Co19 S24' C23' 117(3)
S22 Co19 S24' C23' 131(2)
N2 N1 C1 S2 176.7(15)
Co6 N1 C1 S2 -1(3)
N2 N1 C1 S1 -2(2)
Co6 N1 C1 S1 -179.4(10)
Co16 S2 C1 N1 5(2)
Co16 S2 C1 S1 -177.5(11)
C2 S1 C1 N1 2.1(15)
C2 S1 C1 S2 -176.2(15)
N1 N2 C2 S1 2(2)
Co11 N2 C2 S1 178.7(11)
C1 S1 C2 N2 -2.4(17)
N4 N3 C3 S4 -178.4(14)
Co5 N3 C3 S4 5(3)
N4 N3 C3 S3 6(2)
Co5 N3 C3 S3 -170.5(10)
Co16 S4 C3 N3 -7(2)
Co16 S4 C3 S3 167.8(11)
C4 S3 C3 N3 -7.4(16)
C4 S3 C3 S4 176.7(15)
N3 N4 C4 S3 -5(2)
Co15 N4 C4 S3 174.6(11)
C3 S3 C4 N4 6.9(16)
N6 N5 C5 S6 177.1(15)
Co10 N5 C5 S6 2(3)
N6 N5 C5 S5 -2(2)
Co10 N5 C5 S5 -177.2(9)
Co16 S6 C5 N5 -5(2)
Co16 S6 C5 S5 174.4(11)
C6 S5 C5 N5 1.5(16)
C6 S5 C5 S6 -177.6(15)
N5 N6 C6 S5 0(2)
Co17 N6 C6 S5 -176.6(11)
C5 S5 C6 N6 -0.8(18)
N8 N7 C7 S8 -177.4(16)
Co15 N7 C7 S8 9(3)
N8 N7 C7 S7 -11(2)
Co15 N7 C7 S7 176.0(11)
C8 S7 C7 N7 4.5(18)
C8 S7 C7 S8 167(2)
N7 N8 C8 S7 -10(2)
Co4 N8 C8 S7 -176.7(10)
N7 N8 C8 S8' -176.1(14)
Co4 N8 C8 S8' 17(3)
C7 S7 C8 N8 2.9(17)
C7 S7 C8 S8' 165(2)
Co14 S8' C8 N8 -12(2)
Co14 S8' C8 S7 -171.2(16)
N10 N9 C9 S10 177(2)
Co8 N9 C9 S10 2(4)
N10 N9 C9 S9 6(3)
Co8 N9 C9 S9 -169.7(11)
Co17 S10 C9 N9 -3(3)
Co17 S10 C9 S9 167.7(12)
C10 S9 C9 N9 0(2)
C10 S9 C9 S10 -173.2(18)
N9 N10 C10 S9 8(3)
Co14 N10 C10 S9 174.6(17)
C9 S9 C10 N10 -5(2)
N12 N11 C11 S12 176.7(16)
Co3 N11 C11 S12 -4(3)
N12 N11 C11 S11 -1(2)
Co3 N11 C11 S11 178.1(10)
Co14 S12 C11 N11 5(2)
Co14 S12 C11 S11 -177.6(12)
C12 S11 C11 N11 0.8(16)
C12 S11 C11 S12 -176.9(16)
N11 N12 C12 S11 0(2)
Co12 N12 C12 S11 176.9(10)
C11 S11 C12 N12 -0.6(16)
N14 N13 C13 S14 177.7(13)
Co2 N13 C13 S14 -3(3)
N14 N13 C13 S13 2(2)
Co2 N13 C13 S13 -179.0(9)
Co20 S14 C13 N13 4(2)
Co20 S14 C13 S13 179.7(9)
C14 S13 C13 N13 -0.3(15)
C14 S13 C13 S14 -176.5(13)
N13 N14 C14 S13 2(2)
Co12 N14 C14 S13 178.8(9)
C13 S13 C14 N14 -1.2(15)
N16 N15 C15 S16 -177.0(17)
Co1 N15 C15 S16 -1(3)
N16 N15 C15 S15 1(2)
Co1 N15 C15 S15 176.2(11)
Co20 S16 C15 N15 -3(2)
Co20 S16 C15 S15 179.8(11)
C16 S15 C15 N15 1.1(16)
C16 S15 C15 S16 178.9(15)
N15 N16 C16 S15 3(2)
Co11 N16 C16 S15 -176.2(12)
C15 S15 C16 N16 -2.4(18)
N18 N17 C17 S18 167(2)
Co9 N17 C17 S18 -5(4)
N18 N17 C17 S17 -9(3)
Co9 N17 C17 S17 178.3(9)
Co20 S18 C17 N17 11(3)
Co20 S18 C17 S17 -172.9(12)
C18 S17 C17 N17 5.0(17)
C18 S17 C17 S18 -172.3(17)
N17 N18 C18 S17 -4(2)
Co17 N18 C18 S17 -172.1(14)
C17 S17 C18 N18 -1(2)
N20 N19 C19 S20 -174(2)
Co11 N19 C19 S20 18(4)
N20 N19 C19 S19 -10(3)
Co11 N19 C19 S19 -178.1(12)
C20 S19 C19 N19 6(2)
C20 S19 C19 S20 170.7(18)
N19 N20 C20 S19 -5(3)
Co13 N20 C20 S19 176.6(12)
C19 S19 C20 N20 -0.3(19)
N22 N21 C21 S22 -180(19)
Co18 N21 C21 S22 23(53)
N22 N21 C21 S21 0(44)
Co18 N21 C21 S21 -157(30)
Co19 S22 C21 N21 -16(28)
Co19 S22 C21 S21 163(3)
C22 S21 C21 N21 0(25)
C22 S21 C21 S22 180(4)
N21 N22 C22 S21 -1(24)
Co12 N22 C22 S21 165(3)
C21 S21 C22 N22 1(4)
N24 N23 C23 S24 177(31)
Co7 N23 C23 S24 -2(100)
N24 N23 C23 S23 31(67)
Co7 N23 C23 S23 -148(68)
Co15 S24 C23 N23 -1(46)
Co15 S24 C23 S23 142(3)
C24 S23 C23 N23 -36(34)
C24 S23 C23 S24 174(4)
N23 N24 C24 S23 -25(38)
Co19 N24 C24 S23 149(5)
C23 S23 C24 N24 36(4)
N22' N21' C21' S22' 180(14)
Co18 N21' C21' S22' 1(57)
N22' N21' C21' S21' 0(39)
Co18 N21' C21' S21' -179(31)
Co12 S22' C21' N21' 6(26)
Co12 S22' C21' S21' -174(2)
C22' S21' C21' N21' 0(22)
C22' S21' C21' S22' 180(3)
N21' N22' C22' S21' -1(22)
Co19 N22' C22' S21' 177(4)
C21' S21' C22' N22' 0(4)
N24' N23' C23' S24' -180(30)
Co7 N23' C23' S24' -7(100)
N24' N23' C23' S23' 10(77)
Co7 N23' C23' S23' -177(64)
Co19 S24' C23' N23' 7(51)
Co19 S24' C23' S23' 177(3)
C24' S23' C23' N23' -17(43)
C24' S23' C23' S24' 172(4)
N23' N24' C24' S23' -19(42)
Co15 N24' C24' S23' 169(3)
C23' S23' C24' N24' 20(4)

loop_
_platon_squeeze_void_nr
_platon_squeeze_void_average_x
_platon_squeeze_void_average_y
_platon_squeeze_void_average_z
_platon_squeeze_void_volume
_platon_squeeze_void_count_electrons
1 0.714 0.027 0.121 613.7 49.0
2 1.000 0.000 0.500 492.9 28.4
3 0.286 -0.027 0.879 613.6 49.5
4 0.286 0.527 0.379 613.7 48.0
5 0.714 0.473 0.621 613.7 51.2
6 0.000 0.500 0.000 492.6 29.1
